data_4333085
loop_
_publ_author_name
'Smetana, Volodymyr'
'Babizhetskyy, Volodymyr'
'Vajenine, Grigori V.'
'Simon, Arndt'

_publ_section_title
;
 Li80Ba39N9:&#x00A0; The First Li/Ba Subnitride
;
_journal_issue 26
_journal_name_full 'Inorganic Chemistry'
_journal_page_first 10786
_journal_page_last 10789
_journal_paper_doi 10.1021/ic0613816
_journal_volume 45
_journal_year 2006
_chemical_formula_sum 'Ba39 Li80 N9'
_chemical_formula_weight 6037.16
_chemical_name_systematic
;
 ?
;
_space_group_IT_number 121
_symmetry_cell_setting tetragonal
_symmetry_space_group_name_Hall 'I -4 2'
_symmetry_space_group_name_H-M 'I -4 2 m'
_atom_sites_solution_hydrogens geom
_atom_sites_solution_primary direct
_atom_sites_solution_secondary difmap
_audit_creation_method SHELXL-97
_cell_angle_alpha 90.00
_cell_angle_beta 90.00
_cell_angle_gamma 90.00
_cell_formula_units_Z 2
_cell_length_a 16.0673(8)
_cell_length_b 16.0673(8)
_cell_length_c 32.267(2)
_cell_measurement_reflns_used 8000
_cell_measurement_temperature 293(2)
_cell_measurement_theta_max 35.9
_cell_measurement_theta_min 4.7
_cell_volume 8330.0(8)
_computing_structure_refinement 'SHELXL-97 (Sheldrick, 1997)'
_diffrn_ambient_temperature 293(2)
_diffrn_measured_fraction_theta_full 0.959
_diffrn_measured_fraction_theta_max 0.959
_diffrn_measurement_device_type 'STOE IPDS'
_diffrn_radiation_monochromator graphite
_diffrn_radiation_source 'fine-focus sealed tube'
_diffrn_radiation_type AgK\a
_diffrn_radiation_wavelength 0.56086
_diffrn_reflns_av_R_equivalents 0.0761
_diffrn_reflns_av_sigmaI/netI 0.0334
_diffrn_reflns_limit_h_max 24
_diffrn_reflns_limit_h_min -24
_diffrn_reflns_limit_k_max 24
_diffrn_reflns_limit_k_min -24
_diffrn_reflns_limit_l_max 49
_diffrn_reflns_limit_l_min -49
_diffrn_reflns_number 86060
_diffrn_reflns_theta_full 25.56
_diffrn_reflns_theta_max 25.56
_diffrn_reflns_theta_min 8.06
_exptl_absorpt_coefficient_mu 4.791
_exptl_crystal_colour silver-matallic
_exptl_crystal_density_diffrn 2.407
_exptl_crystal_density_method 'not measured'
_exptl_crystal_F_000 4974
_exptl_crystal_size_max 0.18
_exptl_crystal_size_mid 0.16
_exptl_crystal_size_min 0.16
_refine_diff_density_max 2.820
_refine_diff_density_min -1.101
_refine_diff_density_rms 0.196
_refine_ls_abs_structure_details 'Flack H D (1983), Acta Cryst. A39, 876-881'
_refine_ls_abs_structure_Flack 0(2)
_refine_ls_extinction_method none
_refine_ls_goodness_of_fit_ref 1.004
_refine_ls_hydrogen_treatment mixed
_refine_ls_matrix_type full
_refine_ls_number_parameters 115
_refine_ls_number_reflns 7996
_refine_ls_number_restraints 0
_refine_ls_restrained_S_all 1.004
_refine_ls_R_factor_all 0.0625
_refine_ls_R_factor_gt 0.0395
_refine_ls_shift/su_max 0.026
_refine_ls_shift/su_mean 0.002
_refine_ls_structure_factor_coef Fsqd
_refine_ls_weighting_details 'calc w=1/[\s^2^(Fo^2^)+(0.0490P)^2^+0.0000P] where P=(Fo^2^+2Fc^2^)/3'
_refine_ls_weighting_scheme calc
_refine_ls_wR_factor_gt 0.0854
_refine_ls_wR_factor_ref 0.0934
_reflns_number_gt 5879
_reflns_number_total 7996
_reflns_threshold_expression >2sigma(I)
_cod_data_source_file ic0613816sup1.cif
_cod_data_source_block Li80Ba39N9
_cod_database_code 4333085

loop_
_symmetry_equiv_pos_as_xyz
'x, y, z'
'-x, -y, z'
'x, -y, -z'
'-x, y, -z'
'y, x, z'
'-y, -x, z'
'-y, x, -z'
'y, -x, -z'
'x+1/2, y+1/2, z+1/2'
'-x+1/2, -y+1/2, z+1/2'
'x+1/2, -y+1/2, -z+1/2'
'-x+1/2, y+1/2, -z+1/2'
'y+1/2, x+1/2, z+1/2'
'-y+1/2, -x+1/2, z+1/2'
'-y+1/2, x+1/2, -z+1/2'
'y+1/2, -x+1/2, -z+1/2'

loop_
_atom_site_label
_atom_site_type_symbol
_atom_site_fract_x
_atom_site_fract_y
_atom_site_fract_z
_atom_site_U_iso_or_equiv
_atom_site_adp_type
_atom_site_occupancy
_atom_site_symmetry_multiplicity
_atom_site_calc_flag
_atom_site_refinement_flags
Ba1 Ba 0.5000 0.5000 0.0000 0.0347(2) Uani 1 8 d S
Ba2 Ba 0.0000 0.0000 0.085659(19) 0.02983(14) Uani 1 4 d S
Ba3 Ba 0.0000 0.17435(3) 0.0000 0.02937(9) Uani 1 2 d S
Ba4 Ba 0.5000 0.0000 0.162855(13) 0.02943(10) Uani 1 2 d S
Ba5 Ba 0.10502(3) 0.10502(3) 0.196298(17) 0.03377(12) Uani 1 2 d S
Ba6 Ba 0.35312(3) 0.35312(3) 0.074625(18) 0.03488(13) Uani 1 2 d S
Ba7 Ba 0.40487(3) 0.40487(3) 0.198820(17) 0.03212(12) Uani 1 2 d S
Ba8 Ba 0.00351(3) 0.32699(2) 0.250335(11) 0.02981(8) Uani 1 1 d .
Ba9 Ba 0.40390(3) 0.10672(3) 0.048089(11) 0.03117(8) Uani 1 1 d .
N1 N 0.0000 0.0000 0.0000 0.0139(17) Uani 1 8 d S
N2 N 0.0000 0.5000 0.2500 0.0131(11) Uani 1 4 d S
N3 N 0.5000 0.5000 0.08695(19) 0.0122(12) Uani 1 4 d S
N4 N 0.3270(3) 0.5000 0.0000 0.0107(7) Uani 1 2 d S
Li1 Li 0.1476(13) 0.1476(13) 0.3083(8) 0.064(6) Uiso 1 2 d S
Li2 Li 0.1481(7) 0.1481(7) 0.0728(4) 0.025(3) Uiso 1 2 d S
Li3 Li 0.2545(11) 0.2545(11) 0.2510(8) 0.048(4) Uiso 1 2 d S
Li4 Li 0.2983(10) 0.7017(10) 0.1011(6) 0.045(4) Uiso 1 2 d S
Li5 Li 0.3765(12) 0.3765(12) 0.3128(8) 0.058(6) Uiso 1 2 d S
Li6 Li 0.4291(9) 0.5709(9) 0.1080(6) 0.043(4) Uiso 1 2 d S
Li7 Li 0.7633(10) 0.2367(10) 0.0123(6) 0.045(4) Uiso 1 2 d S
Li8 Li 0.8312(8) 0.1688(8) 0.0934(5) 0.036(3) Uiso 1 2 d S
Li9 Li 0.0016(13) 0.7489(9) 0.1244(4) 0.049(3) Uiso 1 1 d .
Li10 Li 0.1879(9) 0.3308(9) 0.3353(4) 0.039(3) Uiso 1 1 d .
Li11 Li 0.3511(7) 0.1475(6) 0.1781(3) 0.0226(17) Uiso 1 1 d .
Li12 Li 0.5256(10) 0.2379(11) 0.1311(5) 0.052(3) Uiso 1 1 d .
Li13 Li 0.5709(9) 0.2862(9) 0.0352(4) 0.041(3) Uiso 1 1 d .
Li14 Li 0.6452(13) 0.1160(13) 0.0719(6) 0.064(4) Uiso 1 1 d .

loop_
_atom_site_aniso_label
_atom_site_aniso_U_11
_atom_site_aniso_U_22
_atom_site_aniso_U_33
_atom_site_aniso_U_23
_atom_site_aniso_U_13
_atom_site_aniso_U_12
Ba1 0.0345(3) 0.0345(3) 0.0352(5) 0.000 0.000 0.000
Ba2 0.0329(2) 0.0329(2) 0.0237(3) 0.000 0.000 0.0020(4)
Ba3 0.0300(2) 0.0245(2) 0.0336(2) 0.000 0.0012(2) 0.000
Ba4 0.0332(2) 0.0304(2) 0.02469(18) 0.000 0.000 -0.0012(3)
Ba5 0.03454(18) 0.03454(18) 0.0322(2) -0.00164(15) -0.00164(15) 0.0023(2)
Ba6 0.03462(18) 0.03462(18) 0.0354(2) -0.00008(15) -0.00008(15) 0.0001(2)
Ba7 0.03234(18) 0.03234(18) 0.0317(2) -0.00029(14) -0.00029(14) 0.0018(2)
Ba8 0.03304(18) 0.02418(16) 0.03220(15) -0.00025(12) -0.00134(16) 0.00040(16)
Ba9 0.0317(2) 0.02934(19) 0.03242(15) -0.00112(14) -0.00163(14) 0.00079(15)
N1 0.016(3) 0.016(3) 0.009(3) 0.000 0.000 0.000
N2 0.0116(18) 0.0116(18) 0.016(3) 0.000 0.000 0.000
N3 0.0131(19) 0.0131(19) 0.010(3) 0.000 0.000 -0.001(3)
N4 0.008(2) 0.007(2) 0.0164(18) -0.002(2) 0.000 0.000

loop_
_atom_type_symbol
_atom_type_description
_atom_type_scat_dispersion_real
_atom_type_scat_dispersion_imag
_atom_type_scat_source
Li Li -0.0004 0.0000 'International Tables Vol C Tables 4.2.6.8 and 6.1.1.4'
N N 0.0030 0.0019 'International Tables Vol C Tables 4.2.6.8 and 6.1.1.4'
Ba Ba -0.6940 1.5004 'International Tables Vol C Tables 4.2.6.8 and 6.1.1.4'

loop_
_geom_angle_atom_site_label_1
_geom_angle_atom_site_label_2
_geom_angle_atom_site_label_3
_geom_angle
_geom_angle_site_symmetry_1
_geom_angle_site_symmetry_3
N1 Ba2 Li2 83.0(2) . 2
N1 Ba2 Li2 83.0(2) . .
Li2 Ba2 Li2 165.9(5) 2 .
N1 Ba2 Li8 93.7(2) . 2_655
Li2 Ba2 Li8 90.46(3) 2 2_655
Li2 Ba2 Li8 90.45(3) . 2_655
N1 Ba2 Li8 93.7(2) . 1_455
Li2 Ba2 Li8 90.45(3) 2 1_455
Li2 Ba2 Li8 90.46(3) . 1_455
Li8 Ba2 Li8 172.5(5) 2_655 1_455
N1 Ba2 Ba3 45.385(8) . 6
Li2 Ba2 Ba3 54.16(18) 2 6
Li2 Ba2 Ba3 114.43(19) . 6
Li8 Ba2 Ba3 123.2(2) 2_655 6
Li8 Ba2 Ba3 62.8(2) 1_455 6
N1 Ba2 Ba3 45.385(8) . 2
Li2 Ba2 Ba3 54.16(18) 2 2
Li2 Ba2 Ba3 114.43(19) . 2
Li8 Ba2 Ba3 62.8(2) 2_655 2
Li8 Ba2 Ba3 123.2(2) 1_455 2
Ba3 Ba2 Ba3 60.443(9) 6 2
N1 Ba2 Ba3 45.385(8) . .
Li2 Ba2 Ba3 114.43(19) 2 .
Li2 Ba2 Ba3 54.16(18) . .
Li8 Ba2 Ba3 123.2(2) 2_655 .
Li8 Ba2 Ba3 62.8(2) 1_455 .
Ba3 Ba2 Ba3 60.443(9) 6 .
Ba3 Ba2 Ba3 90.769(16) 2 .
N1 Ba2 Ba3 45.385(8) . 5
Li2 Ba2 Ba3 114.43(19) 2 5
Li2 Ba2 Ba3 54.16(18) . 5
Li8 Ba2 Ba3 62.8(2) 2_655 5
Li8 Ba2 Ba3 123.2(2) 1_455 5
Ba3 Ba2 Ba3 90.769(16) 6 5
Ba3 Ba2 Ba3 60.443(9) 2 5
Ba3 Ba2 Ba3 60.443(9) . 5
N1 Ba2 Ba5 146.241(10) . .
Li2 Ba2 Ba5 130.8(2) 2 .
Li2 Ba2 Ba5 63.3(2) . .
Li8 Ba2 Ba5 86.9(2) 2_655 .
Li8 Ba2 Ba5 86.9(2) 1_455 .
Ba3 Ba2 Ba5 149.726(5) 6 .
Ba3 Ba2 Ba5 149.726(5) 2 .
Ba3 Ba2 Ba5 107.710(10) . .
Ba3 Ba2 Ba5 107.710(10) 5 .
N1 Ba2 Ba5 146.241(10) . 2
Li2 Ba2 Ba5 63.3(2) 2 2
Li2 Ba2 Ba5 130.8(2) . 2
Li8 Ba2 Ba5 86.9(2) 2_655 2
Li8 Ba2 Ba5 86.9(2) 1_455 2
Ba3 Ba2 Ba5 107.710(9) 6 2
Ba3 Ba2 Ba5 107.710(9) 2 2
Ba3 Ba2 Ba5 149.726(5) . 2
Ba3 Ba2 Ba5 149.726(5) 5 2
Ba5 Ba2 Ba5 67.52(2) . 2
N2 Ba4 Li11 81.68(16) 11 .
N2 Ba4 Li11 81.68(16) 11 2_655
Li11 Ba4 Li11 163.4(3) . 2_655
N2 Ba4 Ba8 44.787(7) 11 11
Li11 Ba4 Ba8 54.33(17) . 11
Li11 Ba4 Ba8 112.19(16) 2_655 11
N2 Ba4 Ba8 44.787(7) 11 12_545
Li11 Ba4 Ba8 112.19(16) . 12_545
Li11 Ba4 Ba8 54.33(17) 2_655 12_545
Ba8 Ba4 Ba8 89.575(14) 11 12_545
N2 Ba4 Ba8 44.567(7) 11 6_655
Li11 Ba4 Ba8 113.58(16) . 6_655
Li11 Ba4 Ba8 52.68(16) 2_655 6_655
Ba8 Ba4 Ba8 59.627(7) 11 6_655
Ba8 Ba4 Ba8 59.627(7) 12_545 6_655
N2 Ba4 Ba8 44.567(7) 11 5
Li11 Ba4 Ba8 52.68(16) . 5
Li11 Ba4 Ba8 113.58(16) 2_655 5
Ba8 Ba4 Ba8 59.627(7) 11 5
Ba8 Ba4 Ba8 59.627(7) 12_545 5
Ba8 Ba4 Ba8 89.133(14) 6_655 5
N2 Ba4 Li12 104.9(2) 11 2_655
Li11 Ba4 Li12 129.3(3) . 2_655
Li11 Ba4 Li12 56.0(3) 2_655 2_655
Ba8 Ba4 Li12 149.4(2) 11 2_655
Ba8 Ba4 Li12 60.3(2) 12_545 2_655
Ba8 Ba4 Li12 104.0(2) 6_655 2_655
Ba8 Ba4 Li12 97.2(2) 5 2_655
N2 Ba4 Li12 104.9(2) 11 .
Li11 Ba4 Li12 56.0(3) . .
Li11 Ba4 Li12 129.3(3) 2_655 .
Ba8 Ba4 Li12 60.3(2) 11 .
Ba8 Ba4 Li12 149.4(2) 12_545 .
Ba8 Ba4 Li12 97.2(2) 6_655 .
Ba8 Ba4 Li12 104.0(2) 5 .
Li12 Ba4 Li12 150.2(4) 2_655 .
N2 Ba4 Li10 89.14(18) 11 12_545
Li11 Ba4 Li10 86.7(3) . 12_545
Li11 Ba4 Li10 93.1(3) 2_655 12_545
Ba8 Ba4 Li10 118.12(19) 11 12_545
Ba8 Ba4 Li10 60.49(18) 12_545 12_545
Ba8 Ba4 Li10 120.07(18) 6_655 12_545
Ba8 Ba4 Li10 58.51(19) 5 12_545
Li12 Ba4 Li10 44.3(3) 2_655 12_545
Li12 Ba4 Li10 136.4(3) . 12_545
N2 Ba4 Li10 89.14(18) 11 11
Li11 Ba4 Li10 93.1(3) . 11
Li11 Ba4 Li10 86.7(3) 2_655 11
Ba8 Ba4 Li10 60.49(18) 11 11
Ba8 Ba4 Li10 118.12(19) 12_545 11
Ba8 Ba4 Li10 58.51(19) 6_655 11
Ba8 Ba4 Li10 120.07(18) 5 11
Li12 Ba4 Li10 136.4(3) 2_655 11
Li12 Ba4 Li10 44.3(3) . 11
Li10 Ba4 Li10 178.3(4) 12_545 11
N2 Ba4 Li14 134.5(3) 11 2_655
Li11 Ba4 Li14 91.1(3) . 2_655
Li11 Ba4 Li14 100.5(3) 2_655 2_655
Ba8 Ba4 Li14 145.0(3) 11 2_655
Ba8 Ba4 Li14 100.1(3) 12_545 2_655
Ba8 Ba4 Li14 152.1(3) 6_655 2_655
Ba8 Ba4 Li14 96.6(3) 5 2_655
Li12 Ba4 Li14 48.3(3) 2_655 2_655
Li12 Ba4 Li14 107.8(4) . 2_655
Li10 Ba4 Li14 45.4(3) 12_545 2_655
Li10 Ba4 Li14 136.3(3) 11 2_655
N2 Ba8 Li11 83.92(18) . 5
N2 Ba8 Li11 82.35(18) . 11_455
Li11 Ba8 Li11 166.2(3) 5 11_455
N2 Ba8 Li10 92.5(2) . 16_455
Li11 Ba8 Li10 90.3(3) 5 16_455
Li11 Ba8 Li10 88.6(3) 11_455 16_455
N2 Ba8 Ba8 45.0 . 15
Li11 Ba8 Ba8 55.03(18) 5 15
Li11 Ba8 Ba8 114.62(18) 11_455 15
Li10 Ba8 Ba8 122.0(2) 16_455 15
N2 Ba8 Ba8 45.0 . 16_455
Li11 Ba8 Ba8 114.80(18) 5 16_455
Li11 Ba8 Ba8 53.06(17) 11_455 16_455
Li10 Ba8 Ba8 61.8(2) 16_455 16_455
Ba8 Ba8 Ba8 90.0 15 16_455
N2 Ba8 Ba4 45.436(7) . 11_455
Li11 Ba8 Ba4 115.31(18) 5 11_455
Li11 Ba8 Ba4 54.62(17) 11_455 11_455
Li10 Ba8 Ba4 122.2(2) 16_455 11_455
Ba8 Ba8 Ba4 60.381(7) 15 11_455
Ba8 Ba8 Ba4 60.381(7) 16_455 11_455
N2 Ba8 Ba4 45.210(7) . 5
Li11 Ba8 Ba4 54.93(18) 5 5
Li11 Ba8 Ba4 112.95(17) 11_455 5
Li10 Ba8 Ba4 62.0(2) 16_455 5
Ba8 Ba8 Ba4 59.992(7) 15 5
Ba8 Ba8 Ba4 59.992(7) 16_455 5
Ba4 Ba8 Ba4 90.646(12) 11_455 5
N2 Ba8 Li12 105.5(2) . 11_455
Li11 Ba8 Li12 130.2(3) 5 11_455
Li11 Ba8 Li12 56.1(3) 11_455 11_455
Li10 Ba8 Li12 136.4(3) 16_455 11_455
Ba8 Ba8 Li12 97.6(2) 15 11_455
Ba8 Ba8 Li12 104.5(2) 16_455 11_455
Ba4 Ba8 Li12 60.3(2) 11_455 11_455
Ba4 Ba8 Li12 150.4(2) 5 11_455
N2 Ba8 Li10 90.1(2) . .
Li11 Ba8 Li10 87.9(3) 5 .
Li11 Ba8 Li10 93.8(3) 11_455 .
Li10 Ba8 Li10 176.6(3) 16_455 .
Ba8 Ba8 Li10 59.0(2) 15 .
Ba8 Ba8 Li10 121.52(19) 16_455 .
Ba4 Ba8 Li10 61.19(19) 11_455 .
Ba4 Ba8 Li10 118.9(2) 5 .
Li12 Ba8 Li10 44.4(3) 11_455 .
N2 Ba8 Li1 135.1(4) . .
Li11 Ba8 Li1 90.5(4) 5 .
Li11 Ba8 Li1 100.4(4) 11_455 .
Li10 Ba8 Li1 132.1(4) 16_455 .
Ba8 Ba8 Li1 96.7(4) 15 .
Ba8 Ba8 Li1 152.5(3) 16_455 .
Ba4 Ba8 Li1 100.2(3) 11_455 .
Ba4 Ba8 Li1 144.9(4) 5 .
Li12 Ba8 Li1 48.2(4) 11_455 .
Li10 Ba8 Li1 45.1(4) . .
N2 Ba8 Ba5 146.819(16) . .
Li11 Ba8 Ba5 62.96(18) 5 .
Li11 Ba8 Ba5 130.67(18) 11_455 .
Li10 Ba8 Ba5 86.1(2) 16_455 .
Ba8 Ba8 Ba5 109.510(18) 15 .
Ba8 Ba8 Ba5 147.931(16) 16_455 .
Ba4 Ba8 Ba5 151.529(13) 11_455 .
Ba4 Ba8 Ba5 107.397(12) 5 .
Li12 Ba8 Ba5 98.0(2) 11_455 .
Li10 Ba8 Ba5 90.54(19) . .
Li1 Ba8 Ba5 52.6(3) . .
Li14 Ba9 Li9 46.3(4) 2_655 6_655
Li14 Ba9 Li7 117.8(5) 2_655 4_655
Li9 Ba9 Li7 96.9(4) 6_655 4_655
Li14 Ba9 Li12 118.5(4) 2_655 .
Li9 Ba9 Li12 97.0(3) 6_655 .
Li7 Ba9 Li12 113.2(4) 4_655 .
Li14 Ba9 Li14 101.7(4) 2_655 .
Li9 Ba9 Li14 120.8(3) 6_655 .
Li7 Ba9 Li14 138.4(4) 4_655 .
Li12 Ba9 Li14 50.2(4) . .
Li14 Ba9 Li14 101.3(4) 2_655 4_655
Li9 Ba9 Li14 120.7(4) 6_655 4_655
Li7 Ba9 Li14 49.9(4) 4_655 4_655
Li12 Ba9 Li14 138.3(4) . 4_655
Li14 Ba9 Li14 112.6(3) . 4_655
Li14 Ba9 Li13 149.3(4) 2_655 .
Li9 Ba9 Li13 145.1(3) 6_655 .
Li7 Ba9 Li13 91.4(4) 4_655 .
Li12 Ba9 Li13 49.0(3) . .
Li14 Ba9 Li13 47.8(3) . .
Li14 Ba9 Li13 90.3(4) 4_655 .
Li14 Ba9 Li13 148.9(4) 2_655 4_655
Li9 Ba9 Li13 145.1(3) 6_655 4_655
Li7 Ba9 Li13 49.1(4) 4_655 4_655
Li12 Ba9 Li13 91.2(3) . 4_655
Li14 Ba9 Li13 90.2(4) . 4_655
Li14 Ba9 Li13 47.8(3) 4_655 4_655
Li13 Ba9 Li13 47.9(4) . 4_655
Li14 Ba9 Ba6 146.3(3) 2_655 .
Li9 Ba9 Ba6 100.0(3) 6_655 .
Li7 Ba9 Ba6 57.2(3) 4_655 .
Li12 Ba9 Ba6 56.2(2) . .
Li14 Ba9 Ba6 96.7(3) . .
Li14 Ba9 Ba6 97.3(3) 4_655 .
Li13 Ba9 Ba6 57.2(2) . .
Li13 Ba9 Ba6 57.6(2) 4_655 .
Li14 Ba9 Ba3 61.2(3) 2_655 5
Li9 Ba9 Ba3 60.9(2) 6_655 5
Li7 Ba9 Ba3 56.8(3) 4_655 5
Li12 Ba9 Ba3 151.1(2) . 5
Li14 Ba9 Ba3 156.2(3) . 5
Li14 Ba9 Ba3 59.8(3) 4_655 5
Li13 Ba9 Ba3 145.42(19) . 5
Li13 Ba9 Ba3 97.6(2) 4_655 5
Ba6 Ba9 Ba3 106.498(12) . 5
Li14 Ba9 Ba4 61.6(3) 2_655 .
Li9 Ba9 Ba4 60.7(2) 6_655 .
Li7 Ba9 Ba4 150.9(2) 4_655 .
Li12 Ba9 Ba4 57.0(2) . .
Li14 Ba9 Ba4 60.2(3) . .
Li14 Ba9 Ba4 156.4(3) 4_655 .
Li13 Ba9 Ba4 97.78(19) . .
Li13 Ba9 Ba4 145.6(2) 4_655 .
Ba6 Ba9 Ba4 105.698(12) . .
Ba3 Ba9 Ba4 116.586(9) 5 .
Li14 Ba9 Ba9 107.1(3) 2_655 4_655
Li9 Ba9 Ba9 153.4(3) 6_655 4_655
Li7 Ba9 Ba9 97.5(3) 4_655 4_655
Li12 Ba9 Ba9 97.6(2) . 4_655
Li14 Ba9 Ba9 56.4(3) . 4_655
Li14 Ba9 Ba9 56.4(3) 4_655 4_655
Li13 Ba9 Ba9 56.48(19) . 4_655
Li13 Ba9 Ba9 56.4(2) 4_655 4_655
Ba6 Ba9 Ba9 106.630(10) . 4_655
Ba3 Ba9 Ba9 110.178(12) 5 4_655
Ba4 Ba9 Ba9 110.609(14) . 4_655
Li5 Ba5 Li5 98.8(5) 12_545 11_455
Li5 Ba5 Li9 56.1(4) 12_545 6_655
Li5 Ba5 Li9 128.0(4) 11_455 6_655
Li5 Ba5 Li9 128.0(4) 12_545 2_565
Li5 Ba5 Li9 56.1(4) 11_455 2_565
Li9 Ba5 Li9 101.1(5) 6_655 2_565
Li5 Ba5 Li1 104.1(5) 12_545 .
Li5 Ba5 Li1 104.1(5) 11_455 .
Li9 Ba5 Li1 124.8(2) 6_655 .
Li9 Ba5 Li1 124.9(2) 2_565 .
Li5 Ba5 Li3 127.5(3) 12_545 .
Li5 Ba5 Li3 127.5(3) 11_455 .
Li9 Ba5 Li3 100.4(3) 6_655 .
Li9 Ba5 Li3 100.4(3) 2_565 .
Li1 Ba5 Li3 47.6(6) . .
Li5 Ba5 Li11 160.7(3) 12_545 5
Li5 Ba5 Li11 94.4(3) 11_455 5
Li9 Ba5 Li11 104.6(3) 6_655 5
Li9 Ba5 Li11 51.1(3) 2_565 5
Li1 Ba5 Li11 86.0(4) . 5
Li3 Ba5 Li11 49.4(3) . 5
Li5 Ba5 Li11 94.4(3) 12_545 .
Li5 Ba5 Li11 160.7(3) 11_455 .
Li9 Ba5 Li11 51.1(3) 6_655 .
Li9 Ba5 Li11 104.6(3) 2_565 .
Li1 Ba5 Li11 86.0(4) . .
Li3 Ba5 Li11 49.4(3) . .
Li11 Ba5 Li11 69.6(3) 5 .
Li5 Ba5 Li2 94.4(4) 12_545 .
Li5 Ba5 Li2 94.4(4) 11_455 .
Li9 Ba5 Li2 50.6(2) 6_655 .
Li9 Ba5 Li2 50.6(2) 2_565 .
Li1 Ba5 Li2 151.2(5) . .
Li3 Ba5 Li2 103.7(4) . .
Li11 Ba5 Li2 70.5(2) 5 .
Li11 Ba5 Li2 70.5(2) . .
Li5 Ba5 Ba8 152.7(3) 12_545 .
Li5 Ba5 Ba8 65.6(3) 11_455 .
Li9 Ba5 Ba8 151.2(3) 6_655 .
Li9 Ba5 Ba8 63.5(2) 2_565 .
Li1 Ba5 Ba8 61.65(10) . .
Li3 Ba5 Ba8 61.95(9) . .
Li11 Ba5 Ba8 46.56(14) 5 .
Li11 Ba5 Ba8 106.83(14) . .
Li2 Ba5 Ba8 108.57(9) . .
Li5 Ba5 Ba8 65.6(3) 12_545 5
Li5 Ba5 Ba8 152.7(3) 11_455 5
Li9 Ba5 Ba8 63.5(2) 6_655 5
Li9 Ba5 Ba8 151.2(3) 2_565 5
Li1 Ba5 Ba8 61.64(10) . 5
Li3 Ba5 Ba8 61.95(9) . 5
Li11 Ba5 Ba8 106.83(15) 5 5
Li11 Ba5 Ba8 46.56(14) . 5
Li2 Ba5 Ba8 108.57(9) . 5
Ba8 Ba5 Ba8 117.808(17) . 5
Li5 Ba5 Ba2 64.9(4) 12_545 .
Li5 Ba5 Ba2 64.9(4) 11_455 .
Li9 Ba5 Ba2 63.1(2) 6_655 .
Li9 Ba5 Ba2 63.1(2) 2_565 .
Li1 Ba5 Ba2 161.2(4) . .
Li3 Ba5 Ba2 151.2(4) . .
Li11 Ba5 Ba2 109.21(13) 5 .
Li11 Ba5 Ba2 109.21(13) . .
Li2 Ba5 Ba2 47.6(2) . .
Ba8 Ba5 Ba2 120.996(8) . .
Ba8 Ba5 Ba2 120.996(8) 5 .
Li5 Ba7 Li3 53.8(6) . .
Li5 Ba7 Li12 121.3(3) . .
Li3 Ba7 Li12 97.1(3) . .
Li5 Ba7 Li12 121.3(3) . 5
Li3 Ba7 Li12 97.1(3) . 5
Li12 Ba7 Li12 111.0(5) . 5
Li5 Ba7 Li6 145.0(4) . .
Li3 Ba7 Li6 144.3(3) . .
Li12 Ba7 Li6 90.0(4) . .
Li12 Ba7 Li6 48.2(3) 5 .
Li5 Ba7 Li6 145.0(4) . 2_665
Li3 Ba7 Li6 144.3(3) . 2_665
Li12 Ba7 Li6 48.2(3) . 2_665
Li12 Ba7 Li6 90.0(4) 5 2_665
Li6 Ba7 Li6 47.7(6) . 2_665
Li5 Ba7 Li1 98.7(4) . 12
Li3 Ba7 Li1 120.7(3) . 12
Li12 Ba7 Li1 137.0(4) . 12
Li12 Ba7 Li1 49.3(4) 5 12
Li6 Ba7 Li1 47.5(4) . 12
Li6 Ba7 Li1 90.2(4) 2_665 12
Li5 Ba7 Li1 98.7(4) . 11
Li3 Ba7 Li1 120.7(3) . 11
Li12 Ba7 Li1 49.3(4) . 11
Li12 Ba7 Li1 137.0(4) 5 11
Li6 Ba7 Li1 90.2(4) . 11
Li6 Ba7 Li1 47.5(4) 2_665 11
Li1 Ba7 Li1 114.1(5) 12 11
Li5 Ba7 Ba6 153.7(4) . .
Li3 Ba7 Ba6 99.9(4) . .
Li12 Ba7 Ba6 55.5(2) . .
Li12 Ba7 Ba6 55.5(2) 5 .
Li6 Ba7 Ba6 56.4(2) . .
Li6 Ba7 Ba6 56.4(2) 2_665 .
Li1 Ba7 Ba6 95.6(3) 12 .
Li1 Ba7 Ba6 95.6(3) 11 .
Li5 Ba7 Ba7 100.0(4) . 2_665
Li3 Ba7 Ba7 153.8(4) . 2_665
Li12 Ba7 Ba7 97.6(2) . 2_665
Li12 Ba7 Ba7 97.6(2) 5 2_665
Li6 Ba7 Ba7 57.12(15) . 2_665
Li6 Ba7 Ba7 57.12(15) 2_665 2_665
Li1 Ba7 Ba7 57.3(2) 12 2_665
Li1 Ba7 Ba7 57.3(2) 11 2_665
Ba6 Ba7 Ba7 106.355(12) . 2_665
Li5 Ba7 Ba8 64.54(12) . 11
Li3 Ba7 Ba8 61.53(8) . 11
Li12 Ba7 Ba8 56.8(2) . 11
Li12 Ba7 Ba8 150.4(2) 5 11
Li6 Ba7 Ba8 144.3(3) . 11
Li6 Ba7 Ba8 96.7(3) 2_665 11
Li1 Ba7 Ba8 158.5(3) 12 11
Li1 Ba7 Ba8 59.2(3) 11 11
Ba6 Ba7 Ba8 105.236(11) . 11
Ba7 Ba7 Ba8 110.274(10) 2_665 11
Li5 Ba7 Ba8 64.54(12) . 15
Li3 Ba7 Ba8 61.53(8) . 15
Li12 Ba7 Ba8 150.4(2) . 15
Li12 Ba7 Ba8 56.8(2) 5 15
Li6 Ba7 Ba8 96.7(3) . 15
Li6 Ba7 Ba8 144.3(3) 2_665 15
Li1 Ba7 Ba8 59.2(3) 12 15
Li1 Ba7 Ba8 158.5(3) 11 15
Ba6 Ba7 Ba8 105.236(11) . 15
Ba7 Ba7 Ba8 110.274(10) 2_665 15
Ba8 Ba7 Ba8 118.540(17) 11 15
N1 Ba3 Li2 82.8(2) . 4
N1 Ba3 Li2 82.8(2) . .
Li2 Ba3 Li2 165.6(4) 4 .
N1 Ba3 Ba2 44.615(8) . 3
Li2 Ba3 Ba2 54.6(3) 4 3
Li2 Ba3 Ba2 113.61(15) . 3
N1 Ba3 Ba2 44.615(8) . .
Li2 Ba3 Ba2 113.61(15) 4 .
Li2 Ba3 Ba2 54.6(3) . .
Ba2 Ba3 Ba2 89.231(16) 3 .
N1 Ba3 Li7 104.67(16) . 4_655
Li2 Ba3 Li7 129.8(3) 4 4_655
Li2 Ba3 Li7 54.7(3) . 4_655
Ba2 Ba3 Li7 96.3(2) 3 4_655
Ba2 Ba3 Li7 104.5(2) . 4_655
N1 Ba3 Li7 104.67(16) . 1_455
Li2 Ba3 Li7 54.7(3) 4 1_455
Li2 Ba3 Li7 129.8(3) . 1_455
Ba2 Ba3 Li7 104.5(2) 3 1_455
Ba2 Ba3 Li7 96.3(2) . 1_455
Li7 Ba3 Li7 150.7(3) 4_655 1_455
N1 Ba3 Ba3 45.0 . 6
Li2 Ba3 Ba3 54.00(14) 4 6
Li2 Ba3 Ba3 114.2(2) . 6
Ba2 Ba3 Ba3 59.778(5) 3 6
Ba2 Ba3 Ba3 59.778(5) . 6
Li7 Ba3 Ba3 149.25(17) 4_655 6
Li7 Ba3 Ba3 59.92(16) 1_455 6
N1 Ba3 Ba3 45.0 . 5
Li2 Ba3 Ba3 114.2(2) 4 5
Li2 Ba3 Ba3 54.00(14) . 5
Ba2 Ba3 Ba3 59.778(5) 3 5
Ba2 Ba3 Ba3 59.778(5) . 5
Li7 Ba3 Ba3 59.92(16) 4_655 5
Li7 Ba3 Ba3 149.25(17) 1_455 5
Ba3 Ba3 Ba3 90.0 6 5
N1 Ba3 Li8 88.74(19) . 4_655
Li2 Ba3 Li8 87.2(3) 4 4_655
Li2 Ba3 Li8 92.5(3) . 4_655
Ba2 Ba3 Li8 57.5(2) 3 4_655
Ba2 Ba3 Li8 120.42(12) . 4_655
Li7 Ba3 Li8 44.5(4) 4_655 4_655
Li7 Ba3 Li8 136.4(3) 1_455 4_655
Ba3 Ba3 Li8 117.2(3) 6 4_655
Ba3 Ba3 Li8 60.76(12) 5 4_655
N1 Ba3 Li8 88.74(19) . 1_455
Li2 Ba3 Li8 92.5(3) 4 1_455
Li2 Ba3 Li8 87.2(3) . 1_455
Ba2 Ba3 Li8 120.42(12) 3 1_455
Ba2 Ba3 Li8 57.5(2) . 1_455
Li7 Ba3 Li8 136.4(3) 4_655 1_455
Li7 Ba3 Li8 44.5(4) 1_455 1_455
Ba3 Ba3 Li8 60.76(12) 6 1_455
Ba3 Ba3 Li8 117.2(3) 5 1_455
Li8 Ba3 Li8 177.5(4) 4_655 1_455
N1 Ba3 Li14 134.2(3) . 6_565
Li2 Ba3 Li14 99.2(4) 4 6_565
Li2 Ba3 Li14 90.8(3) . 6_565
Ba2 Ba3 Li14 152.7(3) 3 6_565
Ba2 Ba3 Li14 96.0(3) . 6_565
Li7 Ba3 Li14 108.1(4) 4_655 6_565
Li7 Ba3 Li14 48.3(3) 1_455 6_565
Ba3 Ba3 Li14 100.1(3) 6 6_565
Ba3 Ba3 Li14 144.2(3) 5 6_565
Li8 Ba3 Li14 136.9(3) 4_655 6_565
Li8 Ba3 Li14 45.6(3) 1_455 6_565
N4 Ba1 N4 180.0 6_665 5
N4 Ba1 N4 90.0 6_665 2_665
N4 Ba1 N4 90.0 5 2_665
N4 Ba1 N4 90.0 6_665 .
N4 Ba1 N4 90.0 5 .
N4 Ba1 N4 180.0 2_665 .
N4 Ba1 N3 90.0 6_665 .
N4 Ba1 N3 90.0 5 .
N4 Ba1 N3 90.0 2_665 .
N4 Ba1 N3 90.0 . .
N4 Ba1 N3 90.0 6_665 3_565
N4 Ba1 N3 90.0 5 3_565
N4 Ba1 N3 90.0 2_665 3_565
N4 Ba1 N3 90.0 . 3_565
N3 Ba1 N3 180.0 . 3_565
N4 Ba1 Li13 107.5(2) 6_665 8_565
N4 Ba1 Li13 72.5(2) 5 8_565
N4 Ba1 Li13 154.9(2) 2_665 8_565
N4 Ba1 Li13 25.1(2) . 8_565
N3 Ba1 Li13 107.4(2) . 8_565
N3 Ba1 Li13 72.6(2) 3_565 8_565
N4 Ba1 Li13 154.9(2) 6_665 4_655
N4 Ba1 Li13 25.1(2) 5 4_655
N4 Ba1 Li13 107.5(2) 2_665 4_655
N4 Ba1 Li13 72.5(2) . 4_655
N3 Ba1 Li13 107.4(2) . 4_655
N3 Ba1 Li13 72.6(2) 3_565 4_655
Li13 Ba1 Li13 50.7(4) 8_565 4_655
N4 Ba1 Li13 107.5(2) 6_665 6_665
N4 Ba1 Li13 72.5(2) 5 6_665
N4 Ba1 Li13 25.1(2) 2_665 6_665
N4 Ba1 Li13 154.9(2) . 6_665
N3 Ba1 Li13 72.6(2) . 6_665
N3 Ba1 Li13 107.4(2) 3_565 6_665
Li13 Ba1 Li13 145.1(4) 8_565 6_665
Li13 Ba1 Li13 95.15(11) 4_655 6_665
N4 Ba1 Li13 25.1(2) 6_665 2_665
N4 Ba1 Li13 154.9(2) 5 2_665
N4 Ba1 Li13 107.5(2) 2_665 2_665
N4 Ba1 Li13 72.5(2) . 2_665
N3 Ba1 Li13 72.6(2) . 2_665
N3 Ba1 Li13 107.4(2) 3_565 2_665
Li13 Ba1 Li13 95.15(11) 8_565 2_665
Li13 Ba1 Li13 145.1(4) 4_655 2_665
Li13 Ba1 Li13 117.0(4) 6_665 2_665
N4 Ba1 Li13 154.9(2) 6_665 .
N4 Ba1 Li13 25.1(2) 5 .
N4 Ba1 Li13 72.5(2) 2_665 .
N4 Ba1 Li13 107.5(2) . .
N3 Ba1 Li13 72.6(2) . .
N3 Ba1 Li13 107.4(2) 3_565 .
Li13 Ba1 Li13 95.15(11) 8_565 .
Li13 Ba1 Li13 50.2(4) 4_655 .
Li13 Ba1 Li13 50.7(4) 6_665 .
Li13 Ba1 Li13 145.1(4) 2_665 .
N4 Ba1 Li13 72.5(2) 6_665 5
N4 Ba1 Li13 107.5(2) 5 5
N4 Ba1 Li13 154.9(2) 2_665 5
N4 Ba1 Li13 25.1(2) . 5
N3 Ba1 Li13 72.6(2) . 5
N3 Ba1 Li13 107.4(2) 3_565 5
Li13 Ba1 Li13 50.2(4) 8_565 5
Li13 Ba1 Li13 95.15(11) 4_655 5
Li13 Ba1 Li13 145.1(4) 6_665 5
Li13 Ba1 Li13 50.7(4) 2_665 5
Li13 Ba1 Li13 117.0(4) . 5
N3 Ba6 Li12 76.9(3) . 5
N3 Ba6 Li12 76.9(3) . .
Li12 Ba6 Li12 118.7(5) 5 .
N3 Ba6 Li7 140.1(3) . 4_655
Li12 Ba6 Li7 117.8(3) 5 4_655
Li12 Ba6 Li7 117.8(3) . 4_655
N3 Ba6 Li6 26.9(3) . 2_665
Li12 Ba6 Li6 94.4(4) 5 2_665
Li12 Ba6 Li6 50.1(4) . 2_665
Li7 Ba6 Li6 142.8(4) 4_655 2_665
N3 Ba6 Li6 26.9(3) . .
Li12 Ba6 Li6 50.1(4) 5 .
Li12 Ba6 Li6 94.4(4) . .
Li7 Ba6 Li6 142.8(4) 4_655 .
Li6 Ba6 Li6 49.4(6) 2_665 .
N3 Ba6 Li13 66.4(2) . .
Li12 Ba6 Li13 143.1(3) 5 .
Li12 Ba6 Li13 50.5(3) . .
Li7 Ba6 Li13 93.7(3) 4_655 .
Li6 Ba6 Li13 50.3(4) 2_665 .
Li6 Ba6 Li13 93.3(3) . .
N3 Ba6 Li13 66.4(2) . 5
Li12 Ba6 Li13 50.5(3) 5 5
Li12 Ba6 Li13 143.1(3) . 5
Li7 Ba6 Li13 93.7(3) 4_655 5
Li6 Ba6 Li13 93.3(3) 2_665 5
Li6 Ba6 Li13 50.3(4) . 5
Li13 Ba6 Li13 113.2(4) . 5
N3 Ba6 Li13 94.7(2) . 8_565
Li12 Ba6 Li13 94.2(3) 5 8_565
Li12 Ba6 Li13 142.2(3) . 8_565
Li7 Ba6 Li13 50.0(3) 4_655 8_565
Li6 Ba6 Li13 113.9(3) 2_665 8_565
Li6 Ba6 Li13 93.3(3) . 8_565
Li13 Ba6 Li13 92.1(3) . 8_565
Li13 Ba6 Li13 48.9(4) 5 8_565
N3 Ba6 Li13 94.7(2) . 4_655
Li12 Ba6 Li13 142.2(3) 5 4_655
Li12 Ba6 Li13 94.2(3) . 4_655
Li7 Ba6 Li13 50.0(3) 4_655 4_655
Li6 Ba6 Li13 93.3(3) 2_665 4_655
Li6 Ba6 Li13 113.9(3) . 4_655
Li13 Ba6 Li13 48.9(4) . 4_655
Li13 Ba6 Li13 92.1(3) 5 4_655
Li13 Ba6 Li13 49.2(4) 8_565 4_655
N3 Ba6 Ba1 42.61(10) . .
Li12 Ba6 Ba1 98.2(3) 5 .
Li12 Ba6 Ba1 98.2(3) . .
Li7 Ba6 Ba1 97.5(3) 4_655 .
Li6 Ba6 Ba1 57.4(3) 2_665 .
Li6 Ba6 Ba1 57.4(3) . .
Li13 Ba6 Ba1 56.6(2) . .
Li13 Ba6 Ba1 56.6(2) 5 .
Li13 Ba6 Ba1 56.4(2) 8_565 .
Li13 Ba6 Ba1 56.4(2) 4_655 .
N3 Ba6 Ba9 123.96(2) . .
Li12 Ba6 Ba9 153.5(3) 5 .
Li12 Ba6 Ba9 59.2(2) . .
Li7 Ba6 Ba9 58.68(9) 4_655 .
Li6 Ba6 Ba9 100.5(3) 2_665 .
Li6 Ba6 Ba9 149.8(3) . .
Li13 Ba6 Ba9 59.2(2) . .
Li13 Ba6 Ba9 148.4(2) 5 .
Li13 Ba6 Ba9 99.6(2) 8_565 .
Li13 Ba6 Ba9 59.0(2) 4_655 .
Ba1 Ba6 Ba9 108.358(11) . .
Li6 N3 Li6 134.3(13) 2_665 .
Li6 N3 Ba1 112.9(7) 2_665 .
Li6 N3 Ba1 112.9(7) . .
Li6 N3 Ba6 92.63(7) 2_665 .
Li6 N3 Ba6 92.64(7) . .
Ba1 N3 Ba6 83.20(10) . .
Li6 N3 Ba6 92.64(7) 2_665 2_665
Li6 N3 Ba6 92.63(7) . 2_665
Ba1 N3 Ba6 83.20(10) . 2_665
Ba6 N3 Ba6 166.4(2) . 2_665
Li13 N4 Li13 135.7(10) 5 8_565
Li13 N4 Ba1 112.2(5) 5 .
Li13 N4 Ba1 112.2(5) 8_565 .
Ba2 N1 Ba2 180.0 . 3
Ba2 N1 Ba3 90.0 . .
Ba2 N1 Ba3 90.0 3 .
Ba2 N1 Ba3 90.0 . 6
Ba2 N1 Ba3 90.0 3 6
Ba3 N1 Ba3 90.0 . 6
Ba2 N1 Ba3 90.0 . 2
Ba2 N1 Ba3 90.0 3 2
Ba3 N1 Ba3 180.0 . 2
Ba3 N1 Ba3 90.0 6 2
Ba2 N1 Ba3 90.0 . 5
Ba2 N1 Ba3 90.0 3 5
Ba3 N1 Ba3 90.0 . 5
Ba3 N1 Ba3 180.0 6 5
Ba3 N1 Ba3 90.0 2 5
Ba8 N2 Ba8 179.554(14) 16_455 15
Ba8 N2 Ba8 90.0 16_455 2_565
Ba8 N2 Ba8 90.0 15 2_565
Ba8 N2 Ba8 90.0 16_455 .
Ba8 N2 Ba8 90.0 15 .
Ba8 N2 Ba8 179.554(14) 2_565 .
Ba8 N2 Ba4 89.777(7) 16_455 5
Ba8 N2 Ba4 89.777(7) 15 5
Ba8 N2 Ba4 90.223(7) 2_565 5
Ba8 N2 Ba4 90.223(7) . 5
Ba8 N2 Ba4 90.223(7) 16_455 11_455
Ba8 N2 Ba4 90.223(7) 15 11_455
Ba8 N2 Ba4 89.777(7) 2_565 11_455
Ba8 N2 Ba4 89.777(7) . 11_455
Ba4 N2 Ba4 180.0 5 11_455
Li3 Li11 Ba8 78.9(4) . 5
Li3 Li11 Li9 120.9(6) . 6_655
Ba8 Li11 Li9 79.0(3) 5 6_655
Li3 Li11 Ba8 78.0(4) . 11
Ba8 Li11 Ba8 71.9(2) 5 11
Li9 Li11 Ba8 141.4(4) 6_655 11
Li3 Li11 Ba4 142.8(4) . .
Ba8 Li11 Ba4 72.4(2) 5 .
Li9 Li11 Ba4 76.4(3) 6_655 .
Ba8 Li11 Ba4 71.1(2) 11 .
Li3 Li11 Li12 118.0(6) . .
Ba8 Li11 Li12 133.6(4) 5 .
Li9 Li11 Li12 117.0(4) 6_655 .
Ba8 Li11 Li12 70.5(3) 11 .
Ba4 Li11 Li12 70.4(3) . .
Li3 Li11 Ba5 61.7(4) . .
Ba8 Li11 Ba5 70.49(19) 5 .
Li9 Li11 Ba5 59.3(3) 6_655 .
Ba8 Li11 Ba5 128.8(3) 11 .
Ba4 Li11 Ba5 126.1(3) . .
Li12 Li11 Ba5 155.9(4) . .
Li9 Li2 Li9 117.4(6) 6_655 2_565
Li9 Li2 Ba3 77.2(3) 6_655 5
Li9 Li2 Ba3 141.5(5) 2_565 5
Li9 Li2 Ba3 141.5(5) 6_655 .
Li9 Li2 Ba3 77.2(3) 2_565 .
Ba3 Li2 Ba3 72.0(3) 5 .
Li9 Li2 Ba2 77.5(4) 6_655 .
Li9 Li2 Ba2 77.5(4) 2_565 .
Ba3 Li2 Ba2 71.2(3) 5 .
Ba3 Li2 Ba2 71.2(3) . .
Li9 Li2 Li7 119.5(3) 6_655 4_655
Li9 Li2 Li7 119.5(3) 2_565 4_655
Ba3 Li2 Li7 71.4(4) 5 4_655
Ba3 Li2 Li7 71.4(4) . 4_655
Ba2 Li2 Li7 133.2(6) . 4_655
Li9 Li2 Ba5 58.8(3) 6_655 .
Li9 Li2 Ba5 58.8(3) 2_565 .
Ba3 Li2 Ba5 125.4(3) 5 .
Ba3 Li2 Ba5 125.4(3) . .
Ba2 Li2 Ba5 69.2(3) . .
Li7 Li2 Ba5 157.6(6) 4_655 .
Li4 Li8 Li7 64.3(7) 2_665 .
Li4 Li8 Li9 106.1(5) 2_665 2_665
Li7 Li8 Li9 115.3(4) . 2_665
Li4 Li8 Li9 106.1(5) 2_665 5
Li7 Li8 Li9 115.3(4) . 5
Li9 Li8 Li9 127.8(7) 2_665 5
Li4 Li8 Li5 103.9(8) 2_665 11
Li7 Li8 Li5 168.2(9) . 11
Li9 Li8 Li5 66.5(4) 2_665 11
Li9 Li8 Li5 66.5(4) 5 11
Li4 Li8 Li14 62.9(5) 2_665 .
Li7 Li8 Li14 64.6(5) . .
Li9 Li8 Li14 168.4(8) 2_665 .
Li9 Li8 Li14 56.5(4) 5 .
Li5 Li8 Li14 111.0(5) 11 .
Li4 Li8 Li14 62.9(5) 2_665 6_665
Li7 Li8 Li14 64.6(5) . 6_665
Li9 Li8 Li14 56.5(4) 2_665 6_665
Li9 Li8 Li14 168.4(8) 5 6_665
Li5 Li8 Li14 111.0(5) 11 6_665
Li14 Li8 Li14 116.9(9) . 6_665
Li4 Li8 Li10 56.0(5) 2_665 16
Li7 Li8 Li10 110.7(6) . 16
Li9 Li8 Li10 58.8(4) 2_665 16
Li9 Li8 Li10 112.2(6) 5 16
Li5 Li8 Li10 59.5(5) 11 16
Li14 Li8 Li10 109.9(6) . 16
Li14 Li8 Li10 59.4(5) 6_665 16
Li4 Li8 Li10 56.0(5) 2_665 11
Li7 Li8 Li10 110.7(6) . 11
Li9 Li8 Li10 112.2(6) 2_665 11
Li9 Li8 Li10 58.8(4) 5 11
Li5 Li8 Li10 59.5(5) 11 11
Li14 Li8 Li10 59.4(5) . 11
Li14 Li8 Li10 109.9(6) 6_665 11
Li10 Li8 Li10 59.8(6) 16 11
Li4 Li8 Ba2 178.9(7) 2_665 1_655
Li7 Li8 Ba2 116.8(6) . 1_655
Li9 Li8 Ba2 73.5(4) 2_665 1_655
Li9 Li8 Ba2 73.5(4) 5 1_655
Li5 Li8 Ba2 75.0(6) 11 1_655
Li14 Li8 Ba2 117.4(5) . 1_655
Li14 Li8 Ba2 117.4(5) 6_665 1_655
Li10 Li8 Ba2 123.1(5) 16 1_655
Li10 Li8 Ba2 123.1(5) 11 1_655
Li4 Li8 Ba3 121.2(5) 2_665 6_655
Li7 Li8 Ba3 65.9(4) . 6_655
Li9 Li8 Ba3 122.3(5) 2_665 6_655
Li9 Li8 Ba3 69.9(3) 5 6_655
Li5 Li8 Ba3 123.8(6) 11 6_655
Li14 Li8 Ba3 68.9(4) . 6_655
Li14 Li8 Ba3 118.2(6) 6_665 6_655
Li10 Li8 Ba3 176.7(6) 16 6_655
Li10 Li8 Ba3 120.8(2) 11 6_655
Ba2 Li8 Ba3 59.7(2) 1_655 6_655
Li4 Li8 Ba3 121.2(5) 2_665 1_655
Li7 Li8 Ba3 65.9(4) . 1_655
Li9 Li8 Ba3 69.9(3) 2_665 1_655
Li9 Li8 Ba3 122.3(5) 5 1_655
Li5 Li8 Ba3 123.8(6) 11 1_655
Li14 Li8 Ba3 118.2(6) . 1_655
Li14 Li8 Ba3 68.9(4) 6_665 1_655
Li10 Li8 Ba3 120.7(2) 16 1_655
Li10 Li8 Ba3 176.7(6) 11 1_655
Ba2 Li8 Ba3 59.7(2) 1_655 1_655
Ba3 Li8 Ba3 58.5(2) 6_655 1_655
Li4 Li10 Li12 63.7(5) 12_545 11_455
Li4 Li10 Li9 107.0(6) 12_545 16_455
Li12 Li10 Li9 115.5(6) 11_455 16_455
Li4 Li10 Li1 62.9(6) 12_545 .
Li12 Li10 Li1 65.2(6) 11_455 .
Li9 Li10 Li1 169.0(7) 16_455 .
Li4 Li10 Li3 107.6(6) 12_545 .
Li12 Li10 Li3 117.2(7) 11_455 .
Li9 Li10 Li3 125.5(7) 16_455 .
Li1 Li10 Li3 57.9(7) . .
Li4 Li10 Li5 104.5(6) 12_545 .
Li12 Li10 Li5 168.1(7) 11_455 .
Li9 Li10 Li5 66.6(5) 16_455 .
Li1 Li10 Li5 110.3(6) . .
Li3 Li10 Li5 64.8(7) . .
Li4 Li10 Li14 63.1(5) 12_545 11_455
Li12 Li10 Li14 65.0(5) 11_455 11_455
Li9 Li10 Li14 56.6(5) 16_455 11_455
Li1 Li10 Li14 117.9(8) . 11_455
Li3 Li10 Li14 169.2(7) . 11_455
Li5 Li10 Li14 110.8(7) . 11_455
Li4 Li10 Li10 56.3(4) 12_545 5
Li12 Li10 Li10 110.5(4) 11_455 5
Li9 Li10 Li10 112.6(4) 16_455 5
Li1 Li10 Li10 58.8(4) . 5
Li3 Li10 Li10 59.2(3) . 5
Li5 Li10 Li10 59.5(3) . 5
Li14 Li10 Li10 110.0(4) 11_455 5
Li4 Li10 Li8 56.8(6) 12_545 11_455
Li12 Li10 Li8 110.9(6) 11_455 11_455
Li9 Li10 Li8 59.0(4) 16_455 11_455
Li1 Li10 Li8 110.1(5) . 11_455
Li3 Li10 Li8 111.6(5) . 11_455
Li5 Li10 Li8 59.4(6) . 11_455
Li14 Li10 Li8 59.2(5) 11_455 11_455
Li10 Li10 Li8 60.1(3) 5 11_455
Li4 Li10 Ba8 179.1(6) 12_545 15
Li12 Li10 Ba8 117.2(5) 11_455 15
Li9 Li10 Ba8 72.8(4) 16_455 15
Li1 Li10 Ba8 117.2(5) . 15
Li3 Li10 Ba8 71.9(4) . 15
Li5 Li10 Ba8 74.7(4) . 15
Li14 Li10 Ba8 117.3(5) 11_455 15
Li10 Li10 Ba8 122.9(2) 5 15
Li8 Li10 Ba8 122.6(5) 11_455 15
Li4 Li10 Ba8 121.4(6) 12_545 .
Li12 Li10 Ba8 66.8(4) 11_455 .
Li9 Li10 Ba8 121.5(5) 16_455 .
Li1 Li10 Ba8 69.3(4) . .
Li3 Li10 Ba8 70.1(4) . .
Li5 Li10 Ba8 123.0(6) . .
Li14 Li10 Ba8 118.9(5) 11_455 .
Li10 Li10 Ba8 120.56(19) 5 .
Li8 Li10 Ba8 177.7(5) 11_455 .
Ba8 Li10 Ba8 59.20(19) 15 .
Li4 Li10 Ba4 121.3(5) 12_545 11_455
Li12 Li10 Ba4 66.4(4) 11_455 11_455
Li9 Li10 Ba4 69.7(4) 16_455 11_455
Li1 Li10 Ba4 118.6(5) . 11_455
Li3 Li10 Ba4 121.5(4) . 11_455
Li5 Li10 Ba4 123.6(5) . 11_455
Li14 Li10 Ba4 69.3(4) 11_455 11_455
Li10 Li10 Ba4 176.9(2) 5 11_455
Li8 Li10 Ba4 120.9(4) 11_455 11_455
Ba8 Li10 Ba4 59.5(2) 15 11_455
Ba8 Li10 Ba4 58.33(19) . 11_455
Li14 Li9 Li10 62.4(6) 5 15
Li14 Li9 Li8 62.2(6) 5 2_665
Li10 Li9 Li8 62.2(6) 15 2_665
Li14 Li9 Li2 115.6(6) 5 2_565
Li10 Li9 Li2 166.1(7) 15 2_565
Li8 Li9 Li2 104.2(6) 2_665 2_565
Li14 Li9 Li11 117.5(6) 5 6_565
Li10 Li9 Li11 104.3(5) 15 6_565
Li8 Li9 Li11 165.7(6) 2_665 6_565
Li2 Li9 Li11 88.9(6) 2_565 6_565
Li14 Li9 Li5 108.1(8) 5 12
Li10 Li9 Li5 57.4(6) 15 12
Li8 Li9 Li5 57.3(5) 2_665 12
Li2 Li9 Li5 113.6(6) 2_565 12
Li11 Li9 Li5 112.4(5) 6_565 12
Li14 Li9 Ba5 169.7(7) 5 2_565
Li10 Li9 Ba5 109.4(4) 15 2_565
Li8 Li9 Ba5 109.0(5) 2_665 2_565
Li2 Li9 Ba5 70.6(4) 2_565 2_565
Li11 Li9 Ba5 69.6(4) 6_565 2_565
Li5 Li9 Ba5 61.6(5) 12 2_565
Li14 Li9 Ba9 64.4(5) 5 6_565
Li10 Li9 Ba9 116.6(5) 15 6_565
Li8 Li9 Ba9 116.4(5) 2_665 6_565
Li2 Li9 Ba9 71.2(4) 2_565 6_565
Li11 Li9 Ba9 72.9(4) 6_565 6_565
Li5 Li9 Ba9 172.4(7) 12 6_565
Ba5 Li9 Ba9 126.0(6) 2_565 6_565
Li14 Li9 Ba4 69.0(5) 5 5
Li10 Li9 Ba4 65.5(4) 15 5
Li8 Li9 Ba4 120.0(6) 2_665 5
Li2 Li9 Ba4 127.8(6) 2_565 5
Li11 Li9 Ba4 52.2(3) 6_565 5
Li5 Li9 Ba4 113.1(5) 12 5
Ba5 Li9 Ba4 114.5(4) 2_565 5
Ba9 Li9 Ba4 65.3(2) 6_565 5
Li1 Li3 Li10 60.5(6) . 5
Li1 Li3 Li10 60.5(6) . .
Li10 Li3 Li10 61.6(7) 5 .
Li1 Li3 Li11 113.8(7) . 5
Li10 Li3 Li11 166.3(6) 5 5
Li10 Li3 Li11 104.7(3) . 5
Li1 Li3 Li11 113.8(7) . .
Li10 Li3 Li11 104.7(3) 5 .
Li10 Li3 Li11 166.3(6) . .
Li11 Li3 Li11 89.0(7) 5 .
Li1 Li3 Li5 107.0(10) . .
Li10 Li3 Li5 58.1(6) 5 .
Li10 Li3 Li5 58.1(6) . .
Li11 Li3 Li5 116.4(6) 5 .
Li11 Li3 Li5 116.4(6) . .
Li1 Li3 Ba7 168.9(10) . .
Li10 Li3 Ba7 110.4(6) 5 .
Li10 Li3 Ba7 110.4(6) . .
Li11 Li3 Ba7 73.6(5) 5 .
Li11 Li3 Ba7 73.6(5) . .
Li5 Li3 Ba7 61.9(6) . .
Li1 Li3 Ba5 64.8(7) . .
Li10 Li3 Ba5 115.2(7) 5 .
Li10 Li3 Ba5 115.2(7) . .
Li11 Li3 Ba5 68.9(5) 5 .
Li11 Li3 Ba5 68.9(5) . .
Li5 Li3 Ba5 171.7(9) . .
Ba7 Li3 Ba5 126.3(7) . .
Li10 Li4 Li10 67.4(7) 12 15
Li10 Li4 Li8 67.2(6) 12 2_665
Li10 Li4 Li8 67.2(6) 15 2_665
Li10 Li4 Li6 113.2(7) 12 .
Li10 Li4 Li6 113.2(7) 15 .
Li8 Li4 Li6 179.5(9) 2_665 .
Li10 Li4 Li13 179.1(6) 12 5
Li10 Li4 Li13 113.5(4) 15 5
Li8 Li4 Li13 112.9(7) 2_665 5
Li6 Li4 Li13 66.7(6) . 5
Li10 Li4 Li13 113.5(4) 12 2_665
Li10 Li4 Li13 179.1(6) 15 2_665
Li8 Li4 Li13 112.9(7) 2_665 2_665
Li6 Li4 Li13 66.7(6) . 2_665
Li13 Li4 Li13 65.6(7) 5 2_665
Li10 Li4 Li12 59.8(5) 12 2_665
Li10 Li4 Li12 116.4(7) 15 2_665
Li8 Li4 Li12 116.3(5) 2_665 2_665
Li6 Li4 Li12 63.9(5) . 2_665
Li13 Li4 Li12 119.6(8) 5 2_665
Li13 Li4 Li12 64.4(5) 2_665 2_665
Li10 Li4 Li12 116.4(7) 12 5
Li10 Li4 Li12 59.8(5) 15 5
Li8 Li4 Li12 116.3(5) 2_665 5
Li6 Li4 Li12 63.9(5) . 5
Li13 Li4 Li12 64.4(5) 5 5
Li13 Li4 Li12 119.6(8) 2_665 5
Li12 Li4 Li12 117.4(9) 2_665 5
Li10 Li4 Li1 61.7(6) 12 12
Li10 Li4 Li1 61.7(6) 15 12
Li8 Li4 Li1 117.6(9) 2_665 12
Li6 Li4 Li1 62.9(8) . 12
Li13 Li4 Li1 118.7(8) 5 12
Li13 Li4 Li1 118.7(8) 2_665 12
Li12 Li4 Li1 63.5(5) 2_665 12
Li12 Li4 Li1 63.5(5) 5 12
Li10 Li4 Li7 115.7(7) 12 2_665
Li10 Li4 Li7 115.7(7) 15 2_665
Li8 Li4 Li7 59.1(6) 2_665 2_665
Li6 Li4 Li7 120.4(9) . 2_665
Li13 Li4 Li7 63.9(6) 5 2_665
Li13 Li4 Li7 63.9(6) 2_665 2_665
Li12 Li4 Li7 117.4(5) 2_665 2_665
Li12 Li4 Li7 117.4(5) 5 2_665
Li1 Li4 Li7 176.7(10) 12 2_665
Li10 Li4 Li14 118.4(8) 12 5
Li10 Li4 Li14 62.4(5) 15 5
Li8 Li4 Li14 62.0(5) 2_665 5
Li6 Li4 Li14 117.8(6) . 5
Li13 Li4 Li14 62.2(5) 5 5
Li13 Li4 Li14 116.8(7) 2_665 5
Li12 Li4 Li14 178.1(9) 2_665 5
Li12 Li4 Li14 63.5(5) 5 5
Li1 Li4 Li14 116.3(5) 12 5
Li7 Li4 Li14 62.6(5) 2_665 5
Li10 Li4 Li14 62.4(5) 12 2_665
Li10 Li4 Li14 118.4(8) 15 2_665
Li8 Li4 Li14 62.0(5) 2_665 2_665
Li6 Li4 Li14 117.8(6) . 2_665
Li13 Li4 Li14 116.8(7) 5 2_665
Li13 Li4 Li14 62.2(5) 2_665 2_665
Li12 Li4 Li14 63.5(5) 2_665 2_665
Li12 Li4 Li14 178.1(9) 5 2_665
Li1 Li4 Li14 116.3(5) 12 2_665
Li7 Li4 Li14 62.6(5) 2_665 2_665
Li14 Li4 Li14 115.5(10) 5 2_665
Li8 Li7 Li4 56.6(6) . 2_665
Li8 Li7 Li13 103.4(6) . 6_665
Li4 Li7 Li13 55.2(5) 2_665 6_665
Li8 Li7 Li13 103.4(6) . .
Li4 Li7 Li13 55.2(5) 2_665 .
Li13 Li7 Li13 59.4(6) 6_665 .
Li8 Li7 Li14 59.8(5) . 6_665
Li4 Li7 Li14 59.0(5) 2_665 6_665
Li13 Li7 Li14 58.2(5) 6_665 6_665
Li13 Li7 Li14 106.3(7) . 6_665
Li8 Li7 Li14 59.8(5) . .
Li4 Li7 Li14 59.0(5) 2_665 .
Li13 Li7 Li14 106.3(7) 6_665 .
Li13 Li7 Li14 58.2(5) . .
Li14 Li7 Li14 109.3(9) 6_665 .
Li8 Li7 Li2 113.3(8) . 4_655
Li4 Li7 Li2 169.9(9) 2_665 4_655
Li13 Li7 Li2 132.6(6) 6_665 4_655
Li13 Li7 Li2 132.6(6) . 4_655
Li14 Li7 Li2 117.5(5) 6_665 4_655
Li14 Li7 Li2 117.5(5) . 4_655
Li8 Li7 Ba6 167.2(8) . 4_655
Li4 Li7 Ba6 110.6(7) 2_665 4_655
Li13 Li7 Ba6 65.7(4) 6_665 4_655
Li13 Li7 Ba6 65.7(4) . 4_655
Li14 Li7 Ba6 115.2(5) 6_665 4_655
Li14 Li7 Ba6 115.2(5) . 4_655
Li2 Li7 Ba6 79.5(5) 4_655 4_655
Li8 Li7 Ba9 118.9(3) . 4_655
Li4 Li7 Ba9 113.5(4) 2_665 4_655
Li13 Li7 Ba9 116.6(6) 6_665 4_655
Li13 Li7 Ba9 66.1(3) . 4_655
Li14 Li7 Ba9 172.2(7) 6_665 4_655
Li14 Li7 Ba9 65.6(3) . 4_655
Li2 Li7 Ba9 70.3(3) 4_655 4_655
Ba6 Li7 Ba9 64.2(3) 4_655 4_655
Li8 Li7 Ba9 118.9(3) . 7_655
Li4 Li7 Ba9 113.5(4) 2_665 7_655
Li13 Li7 Ba9 66.1(3) 6_665 7_655
Li13 Li7 Ba9 116.6(6) . 7_655
Li14 Li7 Ba9 65.6(3) 6_665 7_655
Li14 Li7 Ba9 172.2(7) . 7_655
Li2 Li7 Ba9 70.3(3) 4_655 7_655
Ba6 Li7 Ba9 64.2(3) 4_655 7_655
Ba9 Li7 Ba9 118.8(5) 4_655 7_655
Li8 Li7 Ba3 69.5(5) . 6_655
Li4 Li7 Ba3 117.9(6) 2_665 6_655
Li13 Li7 Ba3 172.8(6) 6_665 6_655
Li13 Li7 Ba3 119.7(3) . 6_655
Li14 Li7 Ba3 117.4(7) 6_665 6_655
Li14 Li7 Ba3 69.0(4) . 6_655
Li2 Li7 Ba3 53.9(3) 4_655 6_655
Ba6 Li7 Ba3 121.1(4) 4_655 6_655
Ba9 Li7 Ba3 67.13(19) 4_655 6_655
Ba9 Li7 Ba3 118.3(5) 7_655 6_655
Li8 Li7 Ba3 69.5(5) . 1_655
Li4 Li7 Ba3 117.9(6) 2_665 1_655
Li13 Li7 Ba3 119.7(3) 6_665 1_655
Li13 Li7 Ba3 172.8(6) . 1_655
Li14 Li7 Ba3 69.0(4) 6_665 1_655
Li14 Li7 Ba3 117.4(7) . 1_655
Li2 Li7 Ba3 53.9(3) 4_655 1_655
Ba6 Li7 Ba3 121.1(4) 4_655 1_655
Ba9 Li7 Ba3 118.3(5) 4_655 1_655
Ba9 Li7 Ba3 67.13(19) 7_655 1_655
Ba3 Li7 Ba3 60.2(3) 6_655 1_655
Li10 Li12 Li4 56.5(5) 11 2_665
Li10 Li12 Li6 103.5(6) 11 2_665
Li4 Li12 Li6 55.6(6) 2_665 2_665
Li10 Li12 Li13 103.5(6) 11 .
Li4 Li12 Li13 55.6(5) 2_665 .
Li6 Li12 Li13 60.5(5) 2_665 .
Li10 Li12 Li1 58.9(6) 11 11
Li4 Li12 Li1 58.6(6) 2_665 11
Li6 Li12 Li1 58.6(6) 2_665 11
Li13 Li12 Li1 107.0(6) . 11
Li10 Li12 Li14 59.8(5) 11 .
Li4 Li12 Li14 59.2(6) 2_665 .
Li6 Li12 Li14 107.1(7) 2_665 .
Li13 Li12 Li14 58.0(5) . .
Li1 Li12 Li14 108.7(8) 11 .
Li10 Li12 Li11 112.5(6) 11 .
Li4 Li12 Li11 169.0(7) 2_665 .
Li6 Li12 Li11 132.3(6) 2_665 .
Li13 Li12 Li11 133.3(6) . .
Li1 Li12 Li11 116.6(6) 11 .
Li14 Li12 Li11 117.7(6) . .
Li10 Li12 Ba6 167.5(6) 11 .
Li4 Li12 Ba6 111.0(6) 2_665 .
Li6 Li12 Ba6 65.9(4) 2_665 .
Li13 Li12 Ba6 66.0(4) . .
Li1 Li12 Ba6 116.3(7) 11 .
Li14 Li12 Ba6 115.5(5) . .
Li11 Li12 Ba6 80.0(4) . .
Li10 Li12 Ba9 118.4(5) 11 .
Li4 Li12 Ba9 113.8(5) 2_665 .
Li6 Li12 Ba9 117.6(5) 2_665 .
Li13 Li12 Ba9 66.0(4) . .
Li1 Li12 Ba9 172.3(6) 11 .
Li14 Li12 Ba9 65.3(4) . .
Li11 Li12 Ba9 71.0(3) . .
Ba6 Li12 Ba9 64.6(2) . .
Li10 Li12 Ba7 118.0(5) 11 .
Li4 Li12 Ba7 113.6(6) 2_665 .
Li6 Li12 Ba7 66.2(5) 2_665 .
Li13 Li12 Ba7 118.0(5) . .
Li1 Li12 Ba7 65.8(5) 11 .
Li14 Li12 Ba7 172.7(6) . .
Li11 Li12 Ba7 69.6(3) . .
Ba6 Li12 Ba7 65.0(3) . .
Ba9 Li12 Ba7 119.7(4) . .
Li10 Li12 Ba8 68.8(4) 11 11
Li4 Li12 Ba8 117.2(6) 2_665 11
Li6 Li12 Ba8 119.3(5) 2_665 11
Li13 Li12 Ba8 172.2(6) . 11
Li1 Li12 Ba8 68.5(4) 11 11
Li14 Li12 Ba8 116.5(6) . 11
Li11 Li12 Ba8 53.4(3) . 11
Ba6 Li12 Ba8 121.6(4) . 11
Ba9 Li12 Ba8 118.1(4) . 11
Ba7 Li12 Ba8 66.7(2) . 11
Li10 Li12 Ba4 69.3(4) 11 .
Li4 Li12 Ba4 118.0(6) 2_665 .
Li6 Li12 Ba4 172.8(6) 2_665 .
Li13 Li12 Ba4 119.6(5) . .
Li1 Li12 Ba4 116.2(6) 11 .
Li14 Li12 Ba4 69.1(5) . .
Li11 Li12 Ba4 53.6(3) . .
Ba6 Li12 Ba4 121.1(4) . .
Ba9 Li12 Ba4 67.0(3) . .
Ba7 Li12 Ba4 117.3(4) . .
Ba8 Li12 Ba4 59.5(2) 11 .
Li9 Li14 Li8 61.3(6) 5 .
Li9 Li14 Li10 61.0(5) 5 11
Li8 Li14 Li10 61.5(5) . 11
Li9 Li14 Li13 159.3(9) 5 .
Li8 Li14 Li13 101.7(7) . .
Li10 Li14 Li13 101.4(7) 11 .
Li9 Li14 Li4 103.7(8) 5 2_665
Li8 Li14 Li4 55.1(6) . 2_665
Li10 Li14 Li4 54.5(5) 11 2_665
Li13 Li14 Li4 55.6(6) . 2_665
Li9 Li14 Li7 111.5(8) 5 .
Li8 Li14 Li7 55.6(5) . .
Li10 Li14 Li7 105.3(7) 11 .
Li13 Li14 Li7 60.2(6) . .
Li4 Li14 Li7 58.4(6) 2_665 .
Li9 Li14 Li12 110.8(7) 5 .
Li8 Li14 Li12 105.0(7) . .
Li10 Li14 Li12 55.2(5) 11 .
Li13 Li14 Li12 59.9(5) . .
Li4 Li14 Li12 57.3(6) 2_665 .
Li7 Li14 Li12 108.5(7) . .
Li9 Li14 Ba9 69.4(5) 5 2_655
Li8 Li14 Ba9 119.8(7) . 2_655
Li10 Li14 Ba9 119.6(6) 11 2_655
Li13 Li14 Ba9 131.3(7) . 2_655
Li4 Li14 Ba9 173.0(8) 2_665 2_655
Li7 Li14 Ba9 123.9(6) . 2_655
Li12 Li14 Ba9 123.8(7) . 2_655
Li9 Li14 Ba9 129.1(7) 5 .
Li8 Li14 Ba9 166.6(7) . .
Li10 Li14 Ba9 113.8(6) 11 .
Li13 Li14 Ba9 66.2(4) . .
Li4 Li14 Ba9 111.6(7) 2_665 .
Li7 Li14 Ba9 118.0(6) . .
Li12 Li14 Ba9 64.5(5) . .
Ba9 Li14 Ba9 73.6(4) 2_655 .
Li9 Li14 Ba9 129.7(7) 5 4_655
Li8 Li14 Ba9 114.2(6) . 4_655
Li10 Li14 Ba9 166.6(7) 11 4_655
Li13 Li14 Ba9 66.2(4) . 4_655
Li4 Li14 Ba9 112.2(7) 2_665 4_655
Li7 Li14 Ba9 64.5(4) . 4_655
Li12 Li14 Ba9 117.8(6) . 4_655
Ba9 Li14 Ba9 73.8(4) 2_655 4_655
Ba9 Li14 Ba9 67.2(3) . 4_655
Li9 Li14 Ba3 69.7(5) 5 6_655
Li8 Li14 Ba3 65.5(5) . 6_655
Li10 Li14 Ba3 119.7(6) 11 6_655
Li13 Li14 Ba3 115.8(6) . 6_655
Li4 Li14 Ba3 112.1(6) 2_665 6_655
Li7 Li14 Ba3 62.6(5) . 6_655
Li12 Li14 Ba3 169.4(7) . 6_655
Ba9 Li14 Ba3 66.6(3) 2_655 6_655
Ba9 Li14 Ba3 123.9(5) . 6_655
Ba9 Li14 Ba3 64.9(3) 4_655 6_655
Li9 Li14 Ba4 69.0(5) 5 .
Li8 Li14 Ba4 119.3(6) . .
Li10 Li14 Ba4 65.2(4) 11 .
Li13 Li14 Ba4 115.5(6) . .
Li4 Li14 Ba4 111.0(6) 2_665 .
Li7 Li14 Ba4 169.4(7) . .
Li12 Li14 Ba4 62.6(4) . .
Ba9 Li14 Ba4 66.5(3) 2_655 .
Ba9 Li14 Ba4 64.7(3) . .
Ba9 Li14 Ba4 123.9(5) 4_655 .
Ba3 Li14 Ba4 125.5(5) 6_655 .
Li8 Li5 Li10 61.2(6) 11_455 .
Li8 Li5 Li10 61.2(6) 11_455 5
Li10 Li5 Li10 60.9(7) . 5
Li8 Li5 Li3 107.0(9) 11_455 .
Li10 Li5 Li3 57.1(6) . .
Li10 Li5 Li3 57.1(6) 5 .
Li8 Li5 Li9 56.2(4) 11_455 16_455
Li10 Li5 Li9 56.0(4) . 16_455
Li10 Li5 Li9 105.4(8) 5 16_455
Li3 Li5 Li9 108.9(6) . 16_455
Li8 Li5 Li9 56.2(4) 11_455 12_545
Li10 Li5 Li9 105.4(8) . 12_545
Li10 Li5 Li9 56.0(4) 5 12_545
Li3 Li5 Li9 108.9(6) . 12_545
Li9 Li5 Li9 108.8(8) 16_455 12_545
Li8 Li5 Ba5 108.6(6) 11_455 12
Li10 Li5 Ba5 108.8(3) . 12
Li10 Li5 Ba5 167.7(7) 5 12
Li3 Li5 Ba5 124.8(6) . 12
Li9 Li5 Ba5 62.3(4) 16_455 12
Li9 Li5 Ba5 125.8(8) 12_545 12
Li8 Li5 Ba5 108.6(6) 11_455 11
Li10 Li5 Ba5 167.7(7) . 11
Li10 Li5 Ba5 108.8(3) 5 11
Li3 Li5 Ba5 124.8(6) . 11
Li9 Li5 Ba5 125.8(8) 16_455 11
Li9 Li5 Ba5 62.3(4) 12_545 11
Ba5 Li5 Ba5 80.4(5) 12 11
Li8 Li5 Ba7 171.2(9) 11_455 .
Li10 Li5 Ba7 111.5(7) . .
Li10 Li5 Ba7 111.5(7) 5 .
Li3 Li5 Ba7 64.2(6) . .
Li9 Li5 Ba7 125.2(4) 16_455 .
Li9 Li5 Ba7 125.2(4) 12_545 .
Ba5 Li5 Ba7 77.9(5) 12 .
Ba5 Li5 Ba7 77.9(5) 11 .
Li3 Li1 Li10 61.6(7) . 5
Li3 Li1 Li10 61.6(7) . .
Li10 Li1 Li10 62.4(8) 5 .
Li3 Li1 Li4 104.5(10) . 12_545
Li10 Li1 Li4 55.3(6) 5 12_545
Li10 Li1 Li4 55.3(6) . 12_545
Li3 Li1 Li6 160.2(12) . 12_545
Li10 Li1 Li6 101.9(8) 5 12_545
Li10 Li1 Li6 101.9(8) . 12_545
Li4 Li1 Li6 55.6(7) 12_545 12_545
Li3 Li1 Li12 112.2(7) . 15_545
Li10 Li1 Li12 55.9(5) 5 15_545
Li10 Li1 Li12 106.1(8) . 15_545
Li4 Li1 Li12 57.9(5) 12_545 15_545
Li6 Li1 Li12 59.5(5) 12_545 15_545
Li3 Li1 Li12 112.1(7) . 11_455
Li10 Li1 Li12 106.1(8) 5 11_455
Li10 Li1 Li12 55.9(5) . 11_455
Li4 Li1 Li12 57.9(5) 12_545 11_455
Li6 Li1 Li12 59.5(5) 12_545 11_455
Li12 Li1 Li12 107.9(9) 15_545 11_455
Li3 Li1 Ba5 67.7(6) . .
Li10 Li1 Ba5 118.5(7) 5 .
Li10 Li1 Ba5 118.5(7) . .
Li4 Li1 Ba5 172.2(10) 12_545 .
Li6 Li1 Ba5 132.2(10) 12_545 .
Li12 Li1 Ba5 124.1(5) 15_545 .
Li12 Li1 Ba5 124.1(5) 11_455 .
Li3 Li1 Ba7 129.2(6) . 11_455
Li10 Li1 Ba7 167.2(8) 5 11_455
Li10 Li1 Ba7 114.5(3) . 11_455
Li4 Li1 Ba7 112.2(7) 12_545 11_455
Li6 Li1 Ba7 66.0(6) 12_545 11_455
Li12 Li1 Ba7 116.7(8) 15_545 11_455
Li12 Li1 Ba7 64.8(4) 11_455 11_455
Ba5 Li1 Ba7 74.2(5) . 11_455
Li3 Li1 Ba7 129.2(6) . 12_545
Li10 Li1 Ba7 114.5(3) 5 12_545
Li10 Li1 Ba7 167.2(8) . 12_545
Li4 Li1 Ba7 112.2(7) 12_545 12_545
Li6 Li1 Ba7 66.0(6) 12_545 12_545
Li12 Li1 Ba7 64.8(4) 15_545 12_545
Li12 Li1 Ba7 116.7(8) 11_455 12_545
Ba5 Li1 Ba7 74.2(5) . 12_545
Ba7 Li1 Ba7 65.5(5) 11_455 12_545
Li3 Li1 Ba8 69.5(4) . 5
Li10 Li1 Ba8 65.7(3) 5 5
Li10 Li1 Ba8 120.4(8) . 5
Li4 Li1 Ba8 112.3(4) 12_545 5
Li6 Li1 Ba8 115.6(4) 12_545 5
Li12 Li1 Ba8 63.3(3) 15_545 5
Li12 Li1 Ba8 170.1(8) 11_455 5
Ba5 Li1 Ba8 65.7(3) . 5
Ba7 Li1 Ba8 122.3(6) 11_455 5
Ba7 Li1 Ba8 64.9(2) 12_545 5
Li3 Li1 Ba8 69.5(4) . .
Li10 Li1 Ba8 120.4(8) 5 .
Li10 Li1 Ba8 65.6(3) . .
Li4 Li1 Ba8 112.3(4) 12_545 .
Li6 Li1 Ba8 115.6(4) 12_545 .
Li12 Li1 Ba8 170.1(8) 15_545 .
Li12 Li1 Ba8 63.3(3) 11_455 .
Ba5 Li1 Ba8 65.7(3) . .
Ba7 Li1 Ba8 64.9(2) 11_455 .
Ba7 Li1 Ba8 122.3(6) 12_545 .
Ba8 Li1 Ba8 125.0(6) 5 .
N3 Li6 Li4 152.9(11) . .
N3 Li6 Li1 145.7(11) . 12
Li4 Li6 Li1 61.4(8) . 12
N3 Li6 Li6 22.9(7) . 2_665
Li4 Li6 Li6 175.7(5) . 2_665
Li1 Li6 Li6 122.9(6) 12 2_665
N3 Li6 Li12 124.1(4) . 2_665
Li4 Li6 Li12 60.5(5) . 2_665
Li1 Li6 Li12 61.9(5) 12 2_665
Li6 Li6 Li12 120.7(4) 2_665 2_665
N3 Li6 Li12 124.1(4) . 5
Li4 Li6 Li12 60.5(5) . 5
Li1 Li6 Li12 61.9(5) 12 5
Li6 Li6 Li12 120.7(4) 2_665 5
Li12 Li6 Li12 111.9(9) 2_665 5
N3 Li6 Li13 100.2(7) . 5
Li4 Li6 Li13 56.9(5) . 5
Li1 Li6 Li13 109.4(8) 12 5
Li6 Li6 Li13 119.6(4) 2_665 5
Li12 Li6 Li13 108.8(7) 2_665 5
Li12 Li6 Li13 60.2(4) 5 5
N3 Li6 Li13 100.2(7) . 2_665
Li4 Li6 Li13 56.9(5) . 2_665
Li1 Li6 Li13 109.4(8) 12 2_665
Li6 Li6 Li13 119.6(4) 2_665 2_665
Li12 Li6 Li13 60.2(4) 2_665 2_665
Li12 Li6 Li13 108.8(7) 5 2_665
Li13 Li6 Li13 59.3(6) 5 2_665
N3 Li6 Ba1 42.3(5) . .
Li4 Li6 Ba1 110.5(7) . .
Li1 Li6 Ba1 172.0(9) 12 .
Li6 Li6 Ba1 65.2(3) 2_665 .
Li12 Li6 Ba1 115.0(4) 2_665 .
Li12 Li6 Ba1 115.0(4) 5 .
Li13 Li6 Ba1 63.8(4) 5 .
Li13 Li6 Ba1 63.8(4) 2_665 .
N3 Li6 Ba6 60.5(3) . .
Li4 Li6 Ba6 113.3(4) . .
Li1 Li6 Ba6 117.4(3) 12 .
Li6 Li6 Ba6 65.3(3) 2_665 .
Li12 Li6 Ba6 173.6(7) 2_665 .
Li12 Li6 Ba6 64.0(3) 5 .
Li13 Li6 Ba6 65.1(3) 5 .
Li13 Li6 Ba6 115.7(5) 2_665 .
Ba1 Li6 Ba6 64.6(3) . .
N3 Li6 Ba6 60.5(3) . 2_665
Li4 Li6 Ba6 113.3(4) . 2_665
Li1 Li6 Ba6 117.5(3) 12 2_665
Li6 Li6 Ba6 65.3(3) 2_665 2_665
Li12 Li6 Ba6 64.0(3) 2_665 2_665
Li12 Li6 Ba6 173.6(7) 5 2_665
Li13 Li6 Ba6 115.7(5) 5 2_665
Li13 Li6 Ba6 65.1(3) 2_665 2_665
Ba1 Li6 Ba6 64.6(3) . 2_665
Ba6 Li6 Ba6 119.7(5) . 2_665
N3 Li6 Ba7 85.0(6) . 2_665
Li4 Li6 Ba7 117.3(6) . 2_665
Li1 Li6 Ba7 66.5(5) 12 2_665
Li6 Li6 Ba7 66.1(3) 2_665 2_665
Li12 Li6 Ba7 65.6(3) 2_665 2_665
Li12 Li6 Ba7 119.1(6) 5 2_665
Li13 Li6 Ba7 174.0(6) 5 2_665
Li13 Li6 Ba7 117.3(3) 2_665 2_665
Ba1 Li6 Ba7 119.9(5) . 2_665
Ba6 Li6 Ba7 120.4(5) . 2_665
Ba6 Li6 Ba7 64.34(18) 2_665 2_665
N4 Li13 Li4 154.1(8) 5 2_665
N4 Li13 Li13 22.2(5) 5 4_655
Li4 Li13 Li13 176.2(4) 2_665 4_655
N4 Li13 Li14 143.8(8) 5 .
Li4 Li13 Li14 62.1(6) 2_665 .
Li13 Li13 Li14 121.6(4) 4_655 .
N4 Li13 Li13 101.4(5) 5 6_665
Li4 Li13 Li13 57.2(3) 2_665 6_665
Li13 Li13 Li13 120.0(3) 4_655 6_665
Li14 Li13 Li13 109.8(5) . 6_665
N4 Li13 Li12 124.2(7) 5 .
Li4 Li13 Li12 60.0(5) 2_665 .
Li13 Li13 Li12 120.7(7) 4_655 .
Li14 Li13 Li12 62.1(5) . .
Li13 Li13 Li12 109.0(4) 6_665 .
N4 Li13 Li7 124.3(7) 5 .
Li4 Li13 Li7 60.9(6) 2_665 .
Li13 Li13 Li7 120.6(7) 4_655 .
Li14 Li13 Li7 61.7(5) . .
Li13 Li13 Li7 60.3(3) 6_665 .
Li12 Li13 Li7 111.4(6) . .
N4 Li13 Li6 101.8(7) 5 2_665
Li4 Li13 Li6 56.4(6) 2_665 2_665
Li13 Li13 Li6 120.3(5) 4_655 2_665
Li14 Li13 Li6 109.3(6) . 2_665
Li13 Li13 Li6 60.4(3) 6_665 2_665
Li12 Li13 Li6 59.3(4) . 2_665
Li7 Li13 Li6 109.3(5) . 2_665
N4 Li13 Ba1 42.7(4) 5 .
Li4 Li13 Ba1 111.4(5) 2_665 .
Li13 Li13 Ba1 64.9(2) 4_655 .
Li14 Li13 Ba1 173.5(6) . .
Li13 Li13 Ba1 64.7(2) 6_665 .
Li12 Li13 Ba1 115.5(5) . .
Li7 Li13 Ba1 115.8(5) . .
Li6 Li13 Ba1 65.2(4) 2_665 .
N4 Li13 Ba6 61.2(4) 5 .
Li4 Li13 Ba6 112.5(5) 2_665 .
Li13 Li13 Ba6 66.0(4) 4_655 .
Li14 Li13 Ba6 116.8(5) . .
Li13 Li13 Ba6 116.3(2) 6_665 .
Li12 Li13 Ba6 63.5(4) . .
Li7 Li13 Ba6 173.4(5) . .
Li6 Li13 Ba6 64.6(3) 2_665 .
Ba1 Li13 Ba6 64.9(2) . .
N4 Li13 Ba6 60.5(4) 5 4_655
Li4 Li13 Ba6 114.0(5) 2_665 4_655
Li13 Li13 Ba6 65.2(4) 4_655 4_655
Li14 Li13 Ba6 117.0(5) . 4_655
Li13 Li13 Ba6 65.4(2) 6_665 4_655
Li12 Li13 Ba6 174.0(5) . 4_655
Li7 Li13 Ba6 64.3(4) . 4_655
Li6 Li13 Ba6 117.2(5) 2_665 4_655
Ba1 Li13 Ba6 64.7(2) . 4_655
Ba6 Li13 Ba6 120.3(3) . 4_655
N4 Li13 Ba9 84.2(5) 5 .
Li4 Li13 Ba9 116.6(4) 2_665 .
Li13 Li13 Ba9 66.1(3) 4_655 .
Li14 Li13 Ba9 66.0(4) . .
Li13 Li13 Ba9 173.64(19) 6_665 .
Li12 Li13 Ba9 65.0(4) . .
Li7 Li13 Ba9 119.1(4) . .
Li6 Li13 Ba9 115.7(4) 2_665 .
Ba1 Li13 Ba9 119.2(4) . .
Ba6 Li13 Ba9 63.6(2) . .
Ba6 Li13 Ba9 120.5(3) 4_655 .

loop_
_geom_bond_atom_site_label_1
_geom_bond_atom_site_label_2
_geom_bond_distance
_geom_bond_site_symmetry_2
Ba2 N1 2.7640(6) .
Ba2 Li2 3.390(15) 2
Ba2 Li2 3.390(15) .
Ba2 Li8 3.844(18) 2_655
Ba2 Li8 3.844(18) 1_455
Ba2 Ba3 3.9354(6) 6
Ba2 Ba3 3.9354(6) 2
Ba2 Ba3 3.9354(6) .
Ba2 Ba3 3.9354(6) 5
Ba2 Ba5 4.2940(8) .
Ba2 Ba5 4.2940(8) 2
Ba4 N2 2.8119(5) 11
Ba4 Li11 3.402(10) .
Ba4 Li11 3.402(10) 2_655
Ba4 Ba8 3.9467(5) 11
Ba4 Ba8 3.9467(5) 12_545
Ba4 Ba8 3.9621(5) 6_655
Ba4 Ba8 3.9621(5) 5
Ba4 Li12 3.979(17) 2_655
Ba4 Li12 3.979(17) .
Ba4 Li10 4.063(14) 12_545
Ba4 Li10 4.063(14) 11
Ba4 Li14 4.19(2) 2_655
Ba8 N2 2.7804(4) .
Ba8 Li11 3.306(10) 5
Ba8 Li11 3.390(10) 11_455
Ba8 Li10 3.923(13) 16_455
Ba8 Ba8 3.9321(5) 15
Ba8 Ba8 3.9321(5) 16_455
Ba8 Ba4 3.9467(5) 11_455
Ba8 Ba4 3.9621(5) 5
Ba8 Li12 3.980(15) 11_455
Ba8 Li10 4.036(13) .
Ba8 Li1 4.144(11) .
Ba8 Ba5 4.2919(5) .
Ba9 Li14 3.75(2) 2_655
Ba9 Li9 3.888(15) 6_655
Ba9 Li7 3.922(9) 4_655
Ba9 Li12 3.930(16) .
Ba9 Li14 3.96(2) .
Ba9 Li14 3.955(19) 4_655
Ba9 Li13 3.961(14) .
Ba9 Li13 3.963(14) 4_655
Ba9 Ba6 4.1318(6) .
Ba9 Ba3 4.3533(6) 5
Ba9 Ba9 4.3781(8) 4_655
Ba5 Li5 3.70(2) 12_545
Ba5 Li5 3.70(2) 11_455
Ba5 Li9 3.719(15) 6_655
Ba5 Li9 3.719(15) 2_565
Ba5 Li1 3.74(2) .
Ba5 Li3 3.83(2) .
Ba5 Li11 4.056(10) 5
Ba5 Li11 4.056(10) .
Ba5 Li2 4.103(14) .
Ba5 Ba8 4.2919(5) 5
Ba7 Li5 3.73(2) .
Ba7 Li3 3.81(2) .
Ba7 Li12 3.965(16) .
Ba7 Li12 3.965(16) 5
Ba7 Li6 3.982(16) .
Ba7 Li6 3.982(16) 2_665
Ba7 Li1 4.00(2) 12
Ba7 Li1 4.00(2) 11
Ba7 Ba6 4.1764(8) .
Ba7 Ba7 4.3231(13) 2_665
Ba7 Ba8 4.3683(5) 11
Ba7 Ba8 4.3683(5) 15
Ba3 N1 2.8013(5) .
Ba3 Li2 3.370(11) 4
Ba3 Li2 3.370(11) .
Ba3 Ba2 3.9354(6) 3
Ba3 Li7 3.952(19) 4_655
Ba3 Li7 3.952(19) 1_455
Ba3 Ba3 3.9617(7) 6
Ba3 Ba3 3.9617(7) 5
Ba3 Li8 4.056(15) 4_655
Ba3 Li8 4.056(15) 1_455
Ba3 Li14 4.16(2) 6_565
Ba1 N4 2.780(5) 6_665
Ba1 N4 2.780(5) 5
Ba1 N4 2.780(5) 2_665
Ba1 N4 2.780(5) .
Ba1 N3 2.806(6) .
Ba1 N3 2.806(6) 3_565
Ba1 Li13 3.793(14) 8_565
Ba1 Li13 3.793(14) 4_655
Ba1 Li13 3.793(14) 6_665
Ba1 Li13 3.793(14) 2_665
Ba1 Li13 3.793(14) .
Ba1 Li13 3.793(14) 5
Ba6 N3 3.3612(10) .
Ba6 Li12 3.799(17) 5
Ba6 Li12 3.799(17) .
Ba6 Li7 3.86(2) 4_655
Ba6 Li6 3.859(10) 2_665
Ba6 Li6 3.859(10) .
Ba6 Li13 3.875(14) .
Ba6 Li13 3.875(14) 5
Ba6 Li13 3.900(13) 8_565
Ba6 Li13 3.900(13) 4_655
N3 Li6 1.75(2) 2_665
N3 Li6 1.75(2) .
N3 Ba6 3.3612(10) 2_665
N4 Li13 1.737(14) 5
N4 Li13 1.737(14) 8_565
N1 Ba2 2.7640(6) 3
N1 Ba3 2.8013(5) 6
N1 Ba3 2.8013(5) 2
N1 Ba3 2.8013(5) 5
N2 Ba8 2.7804(4) 16_455
N2 Ba8 2.7804(4) 15
N2 Ba8 2.7804(4) 2_565
N2 Ba4 2.8119(5) 5
N2 Ba4 2.8119(5) 11_455
Li11 Li3 3.30(2) .
Li11 Ba8 3.306(10) 5
Li11 Li9 3.37(2) 6_655
Li11 Ba8 3.390(10) 11
Li11 Li12 3.50(2) .
Li2 Li9 3.361(19) 6_655
Li2 Li9 3.361(19) 2_565
Li2 Ba3 3.370(11) 5
Li2 Li7 3.41(2) 4_655
Li8 Li4 2.95(3) 2_665
Li8 Li7 3.04(3) .
Li8 Li9 3.16(2) 2_665
Li8 Li9 3.16(2) 5
Li8 Li5 3.20(3) 11
Li8 Li14 3.18(2) .
Li8 Li14 3.18(2) 6_665
Li8 Li10 3.26(2) 16
Li8 Li10 3.26(2) 11
Li8 Ba2 3.844(18) 1_655
Li8 Ba3 4.055(15) 6_655
Li8 Ba3 4.056(15) 1_655
Li10 Li4 2.93(2) 12_545
Li10 Li12 3.03(2) 11_455
Li10 Li9 3.15(2) 16_455
Li10 Li1 3.14(3) .
Li10 Li3 3.17(2) .
Li10 Li5 3.20(3) .
Li10 Li14 3.19(2) 11_455
Li10 Li10 3.25(3) 5
Li10 Li8 3.26(2) 11_455
Li10 Ba8 3.923(13) 15
Li10 Ba4 4.063(14) 11_455
Li9 Li14 3.00(3) 5
Li9 Li10 3.15(2) 15
Li9 Li8 3.16(2) 2_665
Li9 Li2 3.361(19) 2_565
Li9 Li11 3.37(2) 6_565
Li9 Li5 3.49(2) 12
Li9 Ba5 3.719(15) 2_565
Li9 Ba9 3.888(15) 6_565
Li9 Ba4 4.187(14) 5
Li3 Li1 3.05(4) .
Li3 Li10 3.17(2) 5
Li3 Li11 3.30(2) 5
Li3 Li5 3.41(4) .
Li4 Li10 2.93(2) 12
Li4 Li10 2.93(2) 15
Li4 Li8 2.95(3) 2_665
Li4 Li6 2.98(3) .
Li4 Li13 3.00(2) 5
Li4 Li13 3.00(2) 2_665
Li4 Li12 3.14(2) 2_665
Li4 Li12 3.14(2) 5
Li4 Li1 3.17(3) 12
Li4 Li7 3.19(3) 2_665
Li4 Li14 3.21(2) 5
Li4 Li14 3.21(2) 2_665
Li7 Li4 3.19(3) 2_665
Li7 Li13 3.28(2) 6_665
Li7 Li13 3.28(2) .
Li7 Li14 3.32(2) 6_665
Li7 Li14 3.32(2) .
Li7 Li2 3.41(2) 4_655
Li7 Ba6 3.86(2) 4_655
Li7 Ba9 3.922(9) 4_655
Li7 Ba9 3.922(9) 7_655
Li7 Ba3 3.952(19) 6_655
Li7 Ba3 3.952(19) 1_655
Li12 Li10 3.03(2) 11
Li12 Li4 3.14(2) 2_665
Li12 Li6 3.24(2) 2_665
Li12 Li13 3.27(2) .
Li12 Li1 3.32(2) 11
Li12 Li14 3.34(2) .
Li12 Ba8 3.980(15) 11
Li14 Li9 3.00(3) 5
Li14 Li10 3.19(2) 11
Li14 Li13 3.21(2) .
Li14 Li4 3.21(2) 2_665
Li14 Ba9 3.75(2) 2_655
Li14 Ba9 3.955(19) 4_655
Li14 Ba3 4.16(2) 6_655
Li5 Li8 3.20(3) 11_455
Li5 Li10 3.20(3) 5
Li5 Li9 3.49(2) 16_455
Li5 Li9 3.49(2) 12_545
Li5 Ba5 3.70(2) 12
Li5 Ba5 3.70(2) 11
Li1 Li10 3.14(3) 5
Li1 Li4 3.17(3) 12_545
Li1 Li6 3.21(3) 12_545
Li1 Li12 3.32(2) 15_545
Li1 Li12 3.32(2) 11_455
Li1 Ba7 4.00(2) 11_455
Li1 Ba7 4.00(2) 12_545
Li1 Ba8 4.143(11) 5
Li6 Li1 3.21(3) 12
Li6 Li6 3.22(4) 2_665
Li6 Li12 3.24(2) 2_665
Li6 Li12 3.24(2) 5
Li6 Li13 3.28(2) 5
Li6 Li13 3.28(2) 2_665
Li6 Ba6 3.859(10) 2_665
Li6 Ba7 3.982(16) 2_665
Li13 N4 1.737(14) 5
Li13 Li4 3.00(2) 2_665
Li13 Li13 3.22(3) 4_655
Li13 Li13 3.25(3) 6_665
Li13 Li6 3.28(2) 2_665
Li13 Ba6 3.900(13) 4_655
